data_7200320
loop_
_publ_author_name
'Mitchell, Scott G.'
'Gabb, David'
'Ritchie, Chris'
'Hazel, Nick'
'Long, De-Liang'
'Cronin, Leroy'

_publ_section_title
;
 Controlling nucleation of the cyclic heteropolyanion {P8W48}: a
 cobalt-substituted phosphotungstate chain and network
;
_journal_issue 1
_journal_name_full CrystEngComm
_journal_page_first 36
_journal_paper_doi 10.1039/b813066c
_journal_volume 11
_journal_year 2009
_chemical_formula_moiety '8(K +), 12(Li +), (H208 Co10 O288 P8 W48 20-), 60(H2 O)'
_chemical_formula_sum 'Co10 H208 K8 Li12 O288 P8 W48'
_chemical_formula_weight 14875.60
_chemical_name_systematic
;
?
;
_space_group_IT_number 14
_symmetry_cell_setting monoclinic
_symmetry_space_group_name_Hall '-P 2ybc'
_symmetry_space_group_name_H-M 'P 1 21/c 1'
_atom_sites_solution_hydrogens none
_atom_sites_solution_primary direct
_atom_sites_solution_secondary difmap
_audit_creation_method SHELXL-97
_cell_angle_alpha 90.00
_cell_angle_beta 111.247(3)
_cell_angle_gamma 90.00
_cell_formula_units_Z 2
_cell_length_a 25.3366(10)
_cell_length_b 24.2239(5)
_cell_length_c 25.7804(6)
_cell_measurement_reflns_used 19950
_cell_measurement_temperature 150(2)
_cell_measurement_theta_max 25.5
_cell_measurement_theta_min 4.4
_cell_volume 14747.2(8)
_computing_cell_refinement
;
CrysAlis RED, Oxford Diffraction Ltd.,
Version 1.171.32.15 (release 10-01-2008 CrysAlis171 .NET)
(compiled Jan 10 2008,16:37:18)
;
_computing_data_collection
;
CrysAlis CCD, Oxford Diffraction Ltd.,
Version 1.171.32.15 (release 10-01-2008 CrysAlis171 .NET)
(compiled Jan 10 2008,16:37:18)
;
_computing_data_reduction
;
CrysAlis RED, Oxford Diffraction Ltd.,
Version 1.171.32.15 (release 10-01-2008 CrysAlis171 .NET)
(compiled Jan 10 2008,16:37:18)
;
_computing_molecular_graphics Diamond3
_computing_publication_material Wingx
_computing_structure_refinement 'SHELXL-97 (Sheldrick, 1997)'
_computing_structure_solution 'SHELXS-97 (Sheldrick, 1997)'
_diffrn_ambient_temperature 150(2)
_diffrn_detector_area_resol_mean 15.9832
_diffrn_measured_fraction_theta_full 0.952
_diffrn_measured_fraction_theta_max 0.952
_diffrn_measurement_device_type 'Oxford Diffraction Gemini CCD'
_diffrn_measurement_method '\w $ \p scans'
_diffrn_radiation_monochromator graphite
_diffrn_radiation_source 'fine-focus sealed tube'
_diffrn_radiation_type MoK\a
_diffrn_radiation_wavelength 0.71073
_diffrn_reflns_av_R_equivalents 0.0715
_diffrn_reflns_av_sigmaI/netI 0.1037
_diffrn_reflns_limit_h_max 27
_diffrn_reflns_limit_h_min -30
_diffrn_reflns_limit_k_max 29
_diffrn_reflns_limit_k_min -27
_diffrn_reflns_limit_l_max 30
_diffrn_reflns_limit_l_min -31
_diffrn_reflns_number 80850
_diffrn_reflns_theta_full 25.50
_diffrn_reflns_theta_max 25.50
_diffrn_reflns_theta_min 4.42
_diffrn_standards_decay_% 0
_exptl_absorpt_coefficient_mu 19.449
_exptl_absorpt_correction_T_max 0.552
_exptl_absorpt_correction_T_min 0.043
_exptl_absorpt_correction_type analytical
_exptl_absorpt_process_details ABSPACK
_exptl_crystal_colour pink
_exptl_crystal_density_diffrn 3.350
_exptl_crystal_density_meas ?
_exptl_crystal_density_method 'not measured'
_exptl_crystal_description 'cubic plate'
_exptl_crystal_F_000 13284
_exptl_crystal_size_max 0.25
_exptl_crystal_size_mid 0.19
_exptl_crystal_size_min 0.03
_refine_diff_density_max 6.696
_refine_diff_density_min -2.909
_refine_diff_density_rms 0.409
_refine_ls_extinction_coef none
_refine_ls_extinction_method none
_refine_ls_goodness_of_fit_ref 0.949
_refine_ls_hydrogen_treatment none
_refine_ls_matrix_type full
_refine_ls_number_parameters 1398
_refine_ls_number_reflns 26145
_refine_ls_number_restraints 0
_refine_ls_restrained_S_all 0.949
_refine_ls_R_factor_all 0.1268
_refine_ls_R_factor_gt 0.0733
_refine_ls_shift/su_max 0.004
_refine_ls_shift/su_mean 0.000
_refine_ls_structure_factor_coef Fsqd
_refine_ls_weighting_details 'calc w=1/[\s^2^(Fo^2^)+(0.1286P)^2^+0.0000P] where P=(Fo^2^+2Fc^2^)/3'
_refine_ls_weighting_scheme calc
_refine_ls_wR_factor_gt 0.1880
_refine_ls_wR_factor_ref 0.2094
_reflns_number_gt 14981
_reflns_number_total 26145
_reflns_threshold_expression >2sigma(I)
_cod_data_source_file b813066c.txt
_cod_data_source_block dg1-21b
_cod_depositor_comments
;
The following automatic conversions were performed:
'_symmetry_cell_setting' value 'Monoclinic' changed to 'monoclinic'
according to '/home/saulius/struct/CIF-dictionaries/cif_core.dic'
dictionary named 'cif_core.dic' version 2.4.1 from
2010-06-29.

'_exptl_absorpt_correction_type' value 'Analytical' changed
to 'analytical' according to
'/home/saulius/struct/CIF-dictionaries/cif_core.dic' dictionary named
'cif_core.dic' version 2.4.1 from 2010-06-29.

Automatic conversion script
Id: cif_fix_enum 1527 2010-12-29 10:47:43Z saulius 

The following automatic conversions were performed:

'_exptl_crystal_density_meas' value 'none' was changed to '?' - the
value is perceived as not measured.

Automatic conversion script
Id: cif_fix_values 3008 2015-01-20 13:52:24Z robertas 
;
_cod_original_cell_volume 14747.2(7)
_cod_original_sg_symbol_H-M P2(1)/c
_cod_original_formula_sum 'H208 Co10 K8 Li12 O288 P8 W48'
_cod_database_code 7200320

loop_
_symmetry_equiv_pos_as_xyz
'x, y, z'
'-x, y+1/2, -z+1/2'
'-x, -y, -z'
'x, -y-1/2, z-1/2'

loop_
_atom_site_label
_atom_site_type_symbol
_atom_site_fract_x
_atom_site_fract_y
_atom_site_fract_z
_atom_site_U_iso_or_equiv
_atom_site_adp_type
_atom_site_occupancy
_atom_site_symmetry_multiplicity
_atom_site_calc_flag
_atom_site_refinement_flags
_atom_site_disorder_assembly
_atom_site_disorder_group
W1 W 0.14009(2) 0.36110(2) 0.336865(18) 0.03801(14) Uani 1 1 d . . .
W2 W 0.25859(2) 0.32828(2) 0.657240(18) 0.03703(14) Uani 1 1 d . . .
W3 W 0.25909(2) 0.67161(2) 0.528305(18) 0.03616(14) Uani 1 1 d . . .
W4 W 0.25832(2) 0.45450(2) 0.422664(17) 0.03427(13) Uani 1 1 d . . .
W5 W 0.25724(2) 0.54547(2) 0.762284(17) 0.03491(14) Uani 1 1 d . . .
W6 W 0.13994(2) 0.23567(2) 0.570176(19) 0.03882(15) Uani 1 1 d . . .
W7 W -0.13805(2) 0.36136(2) 0.237316(18) 0.03927(15) Uani 1 1 d . . .
W8 W -0.13978(2) 0.23594(2) 0.470015(19) 0.03856(14) Uani 1 1 d . . .
W9 W 0.38998(2) 0.53721(2) 0.73129(2) 0.04325(16) Uani 1 1 d . . .
W10 W 0.35165(3) 0.67045(2) 0.78095(2) 0.04729(17) Uani 1 1 d . . .
W11 W 0.39128(2) 0.39993(3) 0.66496(2) 0.04407(16) Uani 1 1 d . . .
W12 W 0.39015(2) 0.46277(3) 0.54911(2) 0.04678(17) Uani 1 1 d . . .
W13 W 0.07862(3) 0.15605(2) 0.43733(2) 0.04497(16) Uani 1 1 d . . .
W14 W 0.35309(2) 0.26698(2) 0.58807(2) 0.04434(16) Uani 1 1 d . . .
W15 W 0.35361(2) 0.33003(3) 0.47190(2) 0.05019(16) Uani 1 1 d . . .
W16 W -0.23406(3) 0.17450(3) 0.33363(2) 0.05032(17) Uani 1 1 d . . .
W17 W 0.07961(3) 0.21842(2) 0.32148(2) 0.04908(17) Uani 1 1 d . . .
W18 W 0.23470(3) 0.17425(2) 0.50158(2) 0.04647(16) Uani 1 1 d . . .
W19 W -0.23247(3) 0.23696(2) 0.21807(2) 0.04988(18) Uani 1 1 d . . .
W20 W 0.35281(3) 0.73299(3) 0.66503(2) 0.04886(17) Uani 1 1 d . . .
W21 W -0.07782(2) 0.15616(2) 0.38132(2) 0.04396(16) Uani 1 1 d . . .
W22 W 0.39135(2) 0.59976(3) 0.61622(2) 0.04905(17) Uani 1 1 d . . .
W23 W 0.23536(3) 0.23683(2) 0.38573(2) 0.05107(16) Uani 1 1 d . . .
W24 W -0.07689(3) 0.21868(3) 0.26551(2) 0.05028(17) Uani 1 1 d . . .
Co1 Co 0.17526(10) 0.58402(8) 0.40976(8) 0.0592(7) Uani 1 1 d . . .
Co2 Co 0.17287(9) 0.41694(8) 0.71291(9) 0.0660(6) Uani 1 1 d . . .
Co3 Co -0.00016(13) 0.21463(12) 0.04496(11) 0.0864(9) Uani 1 1 d . . .
Co4 Co 0.14561(19) 0.34364(19) 0.19606(15) 0.0604(13) Uani 0.50 1 d P . .
Co6 Co 0.5000 0.5000 0.5000 0.079(2) Uani 0.50 2 d SP . .
Co7 Co -0.1453(2) 0.3432(2) 0.09154(16) 0.0705(15) Uani 0.50 1 d P . .
Co8 Co 0.0004(2) 0.2660(2) 0.3891(2) 0.0838(18) Uani 0.50 1 d P . .
Co10 Co 0.2765(5) 0.7734(5) 0.4289(5) 0.070(3) Uiso 0.20 1 d P . .
K1' K 0.2577(3) 0.5265(2) 0.5472(2) 0.080(2) Uani 0.477(9) 1 d P . .
K1 K 0.2547(2) 0.4733(2) 0.63689(17) 0.0603(15) Uani 0.523(9) 1 d P . .
K2' K 0.1192(6) 0.5574(5) 0.6296(5) 0.087(4) Uiso 0.339(7) 1 d P . .
K2 K 0.1218(4) 0.6096(4) 0.5301(3) 0.078(3) Uiso 0.461(7) 1 d P . .
K3 K 0.1176(5) 0.4422(5) 0.4527(5) 0.100(4) Uiso 0.418(7) 1 d P . .
K3' K 0.1219(5) 0.3914(5) 0.5509(4) 0.083(3) Uiso 0.382(7) 1 d P . .
K5 K 0.3911(5) 0.5992(5) 0.8991(4) 0.054(3) Uani 0.30 1 d P . .
K7 K 0.0040(11) 0.0868(7) 0.2703(9) 0.133(9) Uani 0.30 1 d P . .
K8 K 0.1882(9) 0.4311(8) 0.8765(8) 0.121(6) Uiso 0.30 1 d P . .
K9 K 0.2843(9) 0.8416(9) 0.5423(8) 0.127(7) Uiso 0.30 1 d P . .
Li1 Li 0.0010(6) 0.4152(6) 0.3069(5) 0.008(3) Uiso 1 1 d . . .
Li2 Li 0.0787(9) 0.2786(8) 0.1078(8) 0.038(5) Uiso 1 1 d . . .
Li3 Li 0.2345(9) 0.3203(8) 0.2850(7) 0.032(4) Uiso 1 1 d . . .
Li4 Li 0.0807(8) 0.3392(7) 0.2228(6) 0.023(4) Uiso 1 1 d . . .
Li5 Li 0.4791(7) 0.3531(7) 0.4202(6) 0.022(4) Uiso 1 1 d . . .
Li6 Li 0.4473(8) 0.2028(7) 0.7107(6) 0.024(4) Uiso 1 1 d . . .
P1 P 0.14392(13) 0.28299(13) 0.44734(11) 0.0287(8) Uani 1 1 d . . .
P2 P 0.27473(13) 0.38503(12) 0.54240(10) 0.0264(8) Uani 1 1 d . . .
P3 P 0.27494(13) 0.61500(13) 0.65429(10) 0.0287(8) Uani 1 1 d . . .
P4 P -0.14253(13) 0.28348(13) 0.34488(11) 0.0312(8) Uani 1 1 d . . .
O1 O 0.2541(2) 0.1716(2) 0.4369(2) 0.0060(12) Uiso 1 1 d . . .
O2 O 0.3951(3) 0.3307(3) 0.6285(3) 0.031(2) Uani 1 1 d . . .
O3 O 0.3008(3) 0.6683(3) 0.6892(3) 0.032(2) Uani 1 1 d . . .
O4 O 0.2192(3) 0.5119(3) 0.4296(3) 0.031(2) Uani 1 1 d . . .
O5 O 0.2388(3) 0.6303(3) 0.5940(3) 0.032(2) Uani 1 1 d . . .
O6 O 0.0963(4) 0.2445(4) 0.4129(3) 0.044(3) Uani 1 1 d . . .
O7 O 0.2395(3) 0.3699(3) 0.5789(3) 0.029(2) Uani 1 1 d . . .
O8 O 0.2209(3) 0.6184(4) 0.4846(3) 0.041(2) Uani 1 1 d . . .
O9 O -0.1377(4) 0.2900(3) 0.4057(3) 0.040(2) Uani 1 1 d . . .
O10 O 0.2396(3) 0.5828(3) 0.6821(3) 0.027(2) Uani 1 1 d . . .
O11 O 0.4473(4) 0.5082(4) 0.7874(3) 0.042(3) Uani 1 1 d . . .
O12 O 0.3005(3) 0.3322(3) 0.5274(3) 0.034(2) Uani 1 1 d . . .
O13 O 0.2031(3) 0.3024(3) 0.3584(3) 0.034(2) Uani 1 1 d . . .
O14 O -0.2502(4) 0.1727(4) 0.2552(3) 0.050(3) Uani 1 1 d . . .
O15 O 0.3290(3) 0.4757(3) 0.4840(2) 0.034(2) Uani 1 1 d . . .
O16 O 0.4002(4) 0.2178(4) 0.6306(3) 0.048(3) Uani 1 1 d . . .
O17 O 0.3952(3) 0.6688(3) 0.6555(3) 0.035(2) Uani 1 1 d . . .
O18 O 0.3266(3) 0.5232(3) 0.7514(3) 0.033(2) Uani 1 1 d . . .
O19 O 0.3014(3) 0.6175(3) 0.7869(3) 0.037(2) Uani 1 1 d . . .
O20 O -0.1982(3) 0.2544(3) 0.3108(3) 0.036(2) Uani 1 1 d . . .
O21 O 0.3009(4) 0.7304(4) 0.7813(3) 0.051(3) Uani 1 1 d . . .
O22 O 0.2040(4) 0.2014(3) 0.5513(3) 0.041(3) Uani 1 1 d . . .
O23 O 0.3283(4) 0.3709(3) 0.6769(3) 0.039(2) Uani 1 1 d . . .
O24 O 0.2166(3) 0.4878(3) 0.7262(3) 0.033(2) Uani 1 1 d . . .
O25 O 0.3031(3) 0.7216(3) 0.5944(3) 0.037(2) Uani 1 1 d . . .
O26 O 0.1945(3) 0.4126(3) 0.3760(3) 0.035(2) Uani 1 1 d . . .
O27 O 0.3903(4) 0.2795(4) 0.5343(3) 0.044(3) Uani 1 1 d . . .
O28 O 0.1942(4) 0.7159(3) 0.5227(3) 0.038(2) Uiso 1 1 d . . .
O29 O -0.2033(3) 0.2012(3) 0.4053(3) 0.040(2) Uani 1 1 d . . .
O30 O 0.3283(3) 0.6290(4) 0.5591(3) 0.042(2) Uani 1 1 d . . .
O31 O 0.4312(3) 0.4358(4) 0.6242(3) 0.039(2) Uani 1 1 d . . .
O32 O 0.2784(4) 0.5231(3) 0.8309(3) 0.048(3) Uani 1 1 d . . .
O33 O 0.1383(3) 0.3364(3) 0.4160(3) 0.032(2) Uani 1 1 d . . .
O34 O 0.3989(4) 0.7808(4) 0.6564(4) 0.052(3) Uani 1 1 d . . .
O35 O -0.0942(3) 0.2442(3) 0.3441(3) 0.035(2) Uani 1 1 d . . .
O36 O -0.2605(4) 0.1092(4) 0.3410(4) 0.050(3) Uani 1 1 d . . .
O37 O 0.3023(3) 0.2771(3) 0.6232(3) 0.035(2) Uani 1 1 d . . .
O38 O 0.1985(3) 0.2526(3) 0.4534(3) 0.039(2) Uani 1 1 d . . .
O39 O 0.0694(4) 0.1521(4) 0.3592(3) 0.048(3) Uani 1 1 d . . .
O40 O -0.1418(4) 0.3715(4) 0.1684(3) 0.045(3) Uani 1 1 d . . .
O41 O -0.1356(3) 0.3373(3) 0.3175(3) 0.035(2) Uani 1 1 d . . .
O42 O 0.3715(4) 0.5290(3) 0.5815(3) 0.041(2) Uani 1 1 d . . .
O43 O 0.1556(4) 0.1462(4) 0.4541(3) 0.045(3) Uani 1 1 d . . .
O44 O 0.4465(4) 0.4920(4) 0.5329(3) 0.053(3) Uani 1 1 d . . .
O45 O 0.3258(4) 0.5779(3) 0.6547(3) 0.038(2) Uani 1 1 d . . .
O46 O 0.4309(4) 0.5629(3) 0.6873(3) 0.041(2) Uiso 1 1 d . . .
O47 O 0.1939(4) 0.5864(3) 0.7621(3) 0.040(2) Uani 1 1 d . . .
O48 O -0.2022(4) 0.3034(4) 0.2127(3) 0.051(3) Uani 1 1 d . . .
O49 O 0.2595(4) 0.1096(3) 0.5281(4) 0.047(3) Uani 1 1 d . . .
O50 O 0.0007(3) 0.1846(4) 0.4143(3) 0.039(2) Uani 1 1 d . . .
O51 O 0.3035(3) 0.3809(3) 0.4312(3) 0.036(2) Uani 1 1 d . . .
O52 O 0.3016(4) 0.7847(4) 0.6791(3) 0.047(3) Uani 1 1 d . . .
O53 O 0.0943(3) 0.1886(4) 0.5073(3) 0.043(3) Uani 1 1 d . . .
O54 O 0.1373(3) 0.2896(4) 0.5034(3) 0.043(3) Uani 1 1 d . . .
O55 O 0.3024(4) 0.2150(4) 0.5368(3) 0.042(2) Uani 1 1 d . . .
O56 O -0.0903(4) 0.2935(4) 0.2485(3) 0.047(3) Uani 1 1 d . . .
O57 O 0.2412(3) 0.4168(3) 0.4909(3) 0.034(2) Uani 1 1 d . . .
O58 O 0.2205(4) 0.3825(4) 0.6730(3) 0.053(3) Uani 1 1 d . . .
O59 O -0.1560(4) 0.2039(4) 0.2369(3) 0.046(3) Uani 1 1 d . . .
O60 O 0.3921(4) 0.6117(4) 0.7617(3) 0.042(3) Uani 1 1 d . . .
O62 O 0.1443(4) 0.3122(4) 0.1205(3) 0.055(3) Uani 1 1 d . . .
O63 O 0.0934(3) 0.2915(3) 0.3132(3) 0.0344(19) Uiso 1 1 d . . .
O64 O 0.0001(4) 0.2377(4) 0.3123(3) 0.042(3) Uani 1 1 d . . .
O65 O 0.4467(4) 0.3863(4) 0.7256(3) 0.056(3) Uani 1 1 d . . .
O66 O 0.3884(4) 0.7210(3) 0.7451(3) 0.044(3) Uani 1 1 d . . .
O67 O 0.2792(4) 0.2902(4) 0.7191(3) 0.054(3) Uani 1 1 d . . .
O68 O -0.0798(4) 0.4013(4) 0.2752(3) 0.053(3) Uani 1 1 d . . .
O69 O 0.3049(4) 0.2692(4) 0.4352(3) 0.055(3) Uani 1 1 d . . .
O70 O -0.0670(4) 0.1527(4) 0.3107(3) 0.048(3) Uani 1 1 d . . .
O71 O -0.2596(4) 0.2137(3) 0.1494(3) 0.043(3) Uani 1 1 d . . .
O72 O 0.0635(4) 0.1888(4) 0.2550(3) 0.048(2) Uiso 1 1 d . . .
O73 O 0.3252(4) 0.4235(4) 0.5780(3) 0.041(3) Uani 1 1 d . . .
O74 O -0.1574(4) 0.1488(4) 0.3408(3) 0.046(3) Uani 1 1 d . . .
O75 O 0.3992(5) 0.6783(3) 0.8489(3) 0.054(3) Uani 1 1 d . . .
O76 O 0.4466(4) 0.6131(4) 0.5943(4) 0.055(3) Uani 1 1 d . . .
O77 O 0.3923(3) 0.3890(4) 0.5207(3) 0.039(2) Uani 1 1 d . . .
O78 O 0.1583(4) 0.2031(3) 0.3495(3) 0.048(3) Uani 1 1 d . . .
O79 O 0.3729(3) 0.4714(4) 0.6862(3) 0.041(3) Uani 1 1 d . . .
O80 O 0.2818(4) 0.4775(4) 0.3714(3) 0.050(3) Uani 1 1 d . . .
O81 O 0.0812(4) 0.2257(3) 0.0716(3) 0.043(3) Uani 1 1 d . . .
O82 O 0.2785(4) 0.7110(4) 0.4811(3) 0.045(3) Uani 1 1 d . . .
O83 O 0.1927(4) 0.2847(3) 0.6155(3) 0.043(3) Uani 1 1 d . . .
O84 O 0.4017(4) 0.3212(4) 0.4382(3) 0.047(3) Uani 1 1 d . . .
O85 O -0.0811(4) 0.2753(4) 0.5099(4) 0.055(3) Uiso 1 1 d . . .
O86 O -0.1420(4) 0.1869(4) 0.5190(3) 0.053(3) Uani 1 1 d . . .
O87 O -0.0617(4) 0.0873(3) 0.4020(4) 0.045(3) Uani 1 1 d . . .
O88 O 0.0801(4) 0.4036(4) 0.3314(3) 0.063(3) Uani 1 1 d . . .
O89 O -0.0611(4) 0.1917(4) 0.2115(3) 0.051(3) Uani 1 1 d . . .
O90 O 0.2622(4) 0.2115(4) 0.3369(3) 0.053(3) Uani 1 1 d . . .
O91 O -0.0919(4) 0.1909(4) 0.4400(3) 0.043(3) Uani 1 1 d . . .
O92 O 0.0628(4) 0.0873(3) 0.4481(3) 0.044(3) Uani 1 1 d . . .
O93 O -0.0011(4) 0.2879(4) 0.4608(3) 0.042(2) Uani 1 1 d . . .
O94 O 0.0025(4) 0.3426(3) 0.3635(3) 0.044(3) Uani 1 1 d . . .
O95 O 0.3567(5) 0.7681(4) 0.4472(4) 0.074(4) Uani 1 1 d . . .
O98 O 0.3891(5) 0.5412(5) 1.0142(4) 0.050(3) Uiso 0.80 1 d P . .
O99 O 0.2577(3) 0.5265(2) 0.5472(2) 0.080(2) Uani 0.523(9) 1 d P . .
O99' O 0.2547(2) 0.4733(2) 0.63689(17) 0.0603(15) Uani 0.477(9) 1 d P . .
O100 O -0.0041(8) 0.2171(7) 0.1196(7) 0.049(5) Uiso 0.50 1 d P . .
O101 O 0.0856(7) 0.6487(7) 0.4022(6) 0.072(5) Uiso 0.70 1 d P . .
O102 O 0.2417(6) 0.6076(6) 0.3808(6) 0.100(4) Uiso 1 1 d . . .
O103 O 0.4923(6) 0.4133(5) 0.4783(5) 0.060(3) Uiso 0.80 1 d P . .
O104 O -0.1914(7) 0.2769(7) 0.0993(6) 0.037(5) Uani 0.50 1 d P . .
O105 O 0.1055(8) 0.5586(8) 0.4252(7) 0.050(5) Uiso 0.50 1 d P . .
O106 O 0.1895(8) 0.2743(7) 0.2360(7) 0.046(5) Uiso 0.50 1 d P . .
O107 O 0.3906(5) 0.4051(4) 0.9466(4) 0.043(3) Uiso 0.80 1 d P . .
O108 O 0.2583(6) 0.9526(5) 0.5454(5) 0.050(3) Uiso 0.70 1 d P . .
O109 O 0.1322(8) 0.4365(8) 0.7708(7) 0.052(5) Uiso 0.50 1 d P . .
O110 O 0.2903(12) 0.1603(11) 0.6650(10) 0.087(8) Uiso 0.50 1 d P . .
O111 O 0.2956(11) 0.3575(10) 0.3162(9) 0.079(7) Uiso 0.50 1 d P . .
O112 O 0.1438(4) 0.3728(3) 0.2712(3) 0.039(2) Uani 1 1 d . . .
O113 O 0.3497(8) 0.5913(8) 0.4568(6) 0.055(6) Uani 0.50 1 d P . .
O114 O 0.1860(9) 0.5703(6) 0.2510(7) 0.061(6) Uani 0.50 1 d P . .
O115 O 0.1360(8) 0.5644(7) 0.3238(7) 0.049(5) Uiso 0.50 1 d P . .
O116 O 0.1071(11) 0.4428(10) 0.6426(10) 0.086(7) Uiso 0.50 1 d P . .
O117 O 0.2455(7) 0.3911(7) 0.7931(6) 0.039(4) Uiso 0.50 1 d P . .
O118 O 0.2916(10) 0.8508(9) 0.3949(9) 0.074(7) Uiso 0.50 1 d P . .
O119 O 0.5467(11) 0.4438(10) 0.6717(9) 0.080(7) Uiso 0.50 1 d P . .
O120 O -0.0008(8) 0.1006(8) 0.1590(6) 0.049(6) Uani 0.50 1 d P . .
O121 O 0.0002(16) 0.3013(15) 0.0385(13) 0.066(10) Uiso 0.30 1 d P . .
O122 O 0.4244(10) 0.5200(9) 0.4206(8) 0.091(7) Uani 0.50 1 d P . .
O123 O 0.5458(11) 0.5446(10) 0.7203(10) 0.087(8) Uiso 0.50 1 d P . .
O124 O 0.075(2) -0.0354(18) 0.3642(17) 0.092(13) Uiso 0.30 1 d P . .
O125 O -0.0700(16) 0.2985(15) 0.1372(14) 0.101(11) Uiso 0.40 1 d P . .
O126 O 0.4886(17) 0.1546(15) 0.7254(14) 0.136(12) Uiso 0.50 1 d P . .
O127 O 0.1050(11) 0.5352(11) 0.3525(10) 0.110(8) Uiso 0.60 1 d P . .
O128 O 0.016(2) 0.178(2) -0.007(2) 0.158(19) Uiso 0.40 1 d P . .
O129 O 0.104(2) 0.4169(18) 0.1546(17) 0.133(15) Uiso 0.40 1 d P . .
O130 O 0.0888(11) 0.2873(10) 0.1961(9) 0.083(7) Uiso 0.50 1 d P . .
O131 O 0.1011(9) 0.3521(8) 0.6691(8) 0.096(6) Uiso 0.70 1 d P . .
O132 O 0.2171(15) 0.3909(14) 0.2102(13) 0.094(10) Uiso 0.40 1 d P . .
O133 O -0.0035(10) 0.1401(9) 0.0420(9) 0.116(7) Uiso 0.70 1 d P . .
O134 O 0.3624(18) 0.2543(16) 0.3216(15) 0.079(12) Uiso 0.30 1 d P . .
O135 O 0.3505(9) 0.4069(8) 0.7938(8) 0.056(5) Uiso 0.50 1 d P . .

loop_
_atom_site_aniso_label
_atom_site_aniso_U_11
_atom_site_aniso_U_22
_atom_site_aniso_U_33
_atom_site_aniso_U_23
_atom_site_aniso_U_13
_atom_site_aniso_U_12
W1 0.0377(3) 0.0536(3) 0.02156(18) -0.00805(19) 0.00938(17) 0.0066(2)
W2 0.0382(3) 0.0487(3) 0.02499(19) -0.00082(19) 0.01237(17) 0.0028(2)
W3 0.0381(3) 0.0457(3) 0.02704(18) -0.00356(19) 0.01474(17) 0.0010(2)
W4 0.0405(3) 0.0408(3) 0.02257(18) -0.00225(18) 0.01264(17) 0.0076(2)
W5 0.0387(3) 0.0454(3) 0.02207(18) -0.00759(18) 0.01272(17) -0.0027(2)
W6 0.0424(3) 0.0450(3) 0.0288(2) -0.0017(2) 0.01248(19) 0.0015(2)
W7 0.0382(3) 0.0570(3) 0.02524(18) -0.0112(2) 0.01465(17) 0.0001(2)
W8 0.0443(3) 0.0422(3) 0.0318(2) -0.00227(19) 0.01698(18) 0.0027(2)
W9 0.0324(3) 0.0613(3) 0.0341(2) -0.0004(2) 0.0097(2) 0.0009(3)
W10 0.0488(3) 0.0566(3) 0.0298(2) -0.0143(2) 0.0062(2) -0.0162(3)
W11 0.0322(3) 0.0623(3) 0.0309(2) 0.0014(2) 0.0034(2) -0.0012(3)
W12 0.0334(3) 0.0758(4) 0.0318(2) 0.0010(2) 0.01264(19) 0.0065(3)
W13 0.0470(3) 0.0473(3) 0.0413(2) -0.0124(2) 0.0168(2) -0.0049(3)
W14 0.0420(3) 0.0491(3) 0.0443(2) 0.0086(2) 0.0185(2) 0.0181(3)
W15 0.0542(3) 0.0675(3) 0.0370(2) 0.0064(2) 0.02624(19) 0.0307(3)
W16 0.0478(3) 0.0595(3) 0.0439(2) -0.0154(2) 0.0169(2) -0.0199(3)
W17 0.0605(4) 0.0564(3) 0.0286(2) -0.0137(2) 0.0141(2) 0.0035(3)
W18 0.0481(3) 0.0465(3) 0.0480(2) 0.0021(2) 0.0211(2) 0.0149(3)
W19 0.0599(4) 0.0542(3) 0.0300(2) -0.0188(2) 0.0096(2) -0.0090(3)
W20 0.0403(3) 0.0649(3) 0.0412(2) -0.0104(2) 0.0145(2) -0.0207(3)
W21 0.0462(3) 0.0439(3) 0.0456(2) -0.0113(2) 0.0212(2) 0.0005(2)
W22 0.0338(3) 0.0804(4) 0.0375(2) 0.0035(2) 0.01842(19) 0.0090(3)
W23 0.0630(3) 0.0613(3) 0.0365(2) -0.0025(2) 0.0272(2) 0.0258(3)
W24 0.0571(3) 0.0635(3) 0.0339(2) -0.0117(2) 0.0209(2) 0.0117(3)
Co1 0.0698(15) 0.0404(10) 0.0420(9) -0.0071(8) -0.0100(10) 0.0130(10)
Co2 0.0819(11) 0.0390(10) 0.1080(11) -0.0143(9) 0.0716(8) -0.0103(9)
Co3 0.0742(17) 0.0985(18) 0.0813(14) 0.0049(14) 0.0218(12) -0.0057(15)
Co4 0.061(2) 0.076(3) 0.0476(17) -0.0025(18) 0.0238(16) 0.007(2)
Co6 0.062(4) 0.094(5) 0.086(4) 0.008(4) 0.030(3) 0.008(4)
Co7 0.069(3) 0.096(3) 0.0510(19) -0.013(2) 0.0267(18) -0.019(3)
Co8 0.065(3) 0.098(4) 0.081(3) -0.021(3) 0.017(2) 0.007(3)
K1' 0.099(5) 0.069(4) 0.049(3) -0.001(3) 0.000(3) 0.017(3)
K1 0.086(3) 0.055(3) 0.053(2) -0.0139(19) 0.0412(19) -0.013(2)
K5 0.048(6) 0.073(7) 0.045(4) -0.015(4) 0.023(4) -0.010(5)
K7 0.154(19) 0.084(11) 0.139(14) -0.009(11) 0.026(13) -0.004(12)
P1 0.0223(15) 0.0426(16) 0.0189(11) 0.0014(11) 0.0046(10) 0.0028(13)
P2 0.0285(15) 0.0321(15) 0.0183(11) -0.0052(10) 0.0082(10) -0.0002(13)
P3 0.0317(16) 0.0389(16) 0.0152(10) -0.0054(11) 0.0080(10) 0.0006(13)
P4 0.0301(16) 0.0405(16) 0.0263(11) -0.0054(11) 0.0143(10) 0.0008(14)
O2 0.026(4) 0.037(4) 0.027(3) -0.006(3) 0.005(3) 0.008(4)
O3 0.028(4) 0.036(4) 0.034(3) -0.012(3) 0.015(3) -0.013(3)
O4 0.035(4) 0.037(4) 0.025(3) 0.005(3) 0.016(3) 0.007(4)
O5 0.034(4) 0.043(4) 0.025(3) -0.012(3) 0.018(3) 0.002(4)
O6 0.046(5) 0.050(5) 0.039(4) -0.004(4) 0.020(3) 0.013(4)
O7 0.014(4) 0.050(4) 0.022(3) -0.015(3) 0.006(3) -0.001(3)
O8 0.037(4) 0.054(5) 0.039(3) 0.000(4) 0.020(3) 0.023(4)
O9 0.041(5) 0.056(5) 0.024(3) -0.022(3) 0.011(3) -0.015(4)
O10 0.022(4) 0.027(4) 0.028(3) -0.005(3) 0.003(3) -0.010(3)
O11 0.033(5) 0.056(5) 0.037(4) -0.011(4) 0.011(3) 0.010(4)
O12 0.019(4) 0.052(5) 0.026(3) -0.016(3) 0.004(3) -0.008(4)
O13 0.032(4) 0.034(4) 0.029(3) 0.003(3) 0.003(3) 0.019(4)
O14 0.023(4) 0.083(6) 0.042(4) -0.034(4) 0.010(3) -0.009(4)
O15 0.045(4) 0.045(4) 0.018(3) 0.008(3) 0.019(3) 0.026(4)
O16 0.038(5) 0.074(6) 0.029(4) 0.004(4) 0.006(3) 0.020(5)
O17 0.021(4) 0.058(5) 0.027(3) -0.009(3) 0.012(3) 0.001(4)
O18 0.041(4) 0.046(4) 0.015(3) 0.006(3) 0.013(3) -0.005(4)
O19 0.026(4) 0.059(5) 0.022(3) -0.022(3) 0.001(3) 0.009(4)
O20 0.012(4) 0.045(5) 0.050(4) -0.019(4) 0.009(3) -0.008(4)
O21 0.061(6) 0.056(5) 0.037(4) -0.015(4) 0.019(4) 0.014(5)
O22 0.045(5) 0.033(4) 0.038(4) 0.002(3) 0.007(4) 0.016(4)
O23 0.050(5) 0.045(5) 0.022(3) 0.007(3) 0.011(3) 0.004(4)
O24 0.019(4) 0.055(5) 0.027(3) -0.008(3) 0.010(3) -0.003(4)
O25 0.035(4) 0.041(4) 0.041(4) -0.004(3) 0.021(3) -0.004(4)
O26 0.043(5) 0.043(4) 0.022(3) -0.018(3) 0.013(3) -0.005(4)
O27 0.034(5) 0.047(5) 0.046(4) 0.001(4) 0.009(4) 0.015(4)
O29 0.033(4) 0.037(4) 0.059(4) -0.015(4) 0.028(3) -0.004(4)
O30 0.029(4) 0.063(5) 0.038(4) -0.007(4) 0.018(3) 0.005(4)
O31 0.024(4) 0.055(5) 0.044(4) -0.005(4) 0.019(3) 0.011(4)
O32 0.076(6) 0.044(5) 0.021(3) -0.008(3) 0.013(4) 0.005(5)
O33 0.042(4) 0.036(4) 0.021(3) -0.002(3) 0.016(3) -0.007(4)
O34 0.038(5) 0.062(5) 0.065(4) -0.026(4) 0.028(4) -0.019(4)
O35 0.019(4) 0.044(4) 0.038(4) -0.016(3) 0.006(3) -0.013(4)
O36 0.034(5) 0.052(5) 0.060(5) -0.013(4) 0.013(4) -0.002(4)
O37 0.025(4) 0.040(4) 0.033(4) -0.002(3) 0.004(3) 0.006(4)
O38 0.040(4) 0.046(5) 0.042(3) 0.000(3) 0.029(3) 0.018(4)
O39 0.042(5) 0.051(5) 0.054(4) -0.023(4) 0.021(4) 0.006(4)
O40 0.054(5) 0.050(5) 0.036(3) -0.005(3) 0.024(3) 0.011(4)
O41 0.039(5) 0.045(5) 0.020(3) -0.007(3) 0.009(3) -0.008(4)
O42 0.061(5) 0.046(5) 0.021(3) 0.006(3) 0.020(3) 0.006(4)
O43 0.027(5) 0.062(6) 0.043(4) -0.003(4) 0.010(3) 0.009(4)
O44 0.039(5) 0.083(6) 0.038(4) -0.023(4) 0.015(3) -0.001(5)
O45 0.040(5) 0.051(5) 0.020(3) 0.002(3) 0.005(3) 0.009(4)
O47 0.054(5) 0.040(4) 0.033(3) -0.010(3) 0.023(3) 0.002(4)
O48 0.065(6) 0.061(6) 0.020(3) -0.011(4) 0.008(4) -0.009(5)
O49 0.046(6) 0.029(4) 0.055(5) -0.001(4) 0.007(4) 0.001(4)
O50 0.012(4) 0.058(5) 0.045(4) -0.020(4) 0.008(3) 0.007(4)
O51 0.031(4) 0.052(5) 0.030(3) -0.001(3) 0.018(3) 0.018(4)
O52 0.041(5) 0.057(5) 0.037(4) -0.026(4) 0.007(4) -0.014(4)
O53 0.026(4) 0.069(6) 0.038(4) -0.010(4) 0.017(3) -0.002(4)
O54 0.030(4) 0.075(6) 0.023(3) -0.005(4) 0.009(3) 0.021(4)
O55 0.041(5) 0.055(5) 0.033(3) 0.004(3) 0.017(3) 0.025(4)
O56 0.030(4) 0.068(6) 0.049(4) -0.010(4) 0.023(3) -0.003(4)
O57 0.048(4) 0.025(4) 0.036(3) -0.021(3) 0.025(3) -0.009(3)
O58 0.053(6) 0.063(6) 0.038(4) -0.013(4) 0.011(4) 0.013(5)
O59 0.035(5) 0.063(6) 0.044(4) -0.012(4) 0.018(3) -0.015(4)
O60 0.035(5) 0.048(5) 0.043(4) -0.003(4) 0.013(3) -0.003(4)
O62 0.059(6) 0.066(6) 0.047(4) -0.002(4) 0.028(4) -0.007(5)
O64 0.023(4) 0.064(5) 0.034(4) -0.016(4) 0.004(3) 0.013(4)
O65 0.044(6) 0.091(7) 0.017(4) -0.005(4) -0.009(4) 0.026(5)
O66 0.037(5) 0.051(5) 0.036(4) -0.026(4) 0.005(3) -0.009(4)
O67 0.061(6) 0.068(6) 0.032(4) 0.023(4) 0.016(4) -0.002(5)
O68 0.030(4) 0.090(7) 0.045(4) -0.028(4) 0.023(3) -0.026(5)
O69 0.055(6) 0.063(6) 0.037(4) -0.008(4) 0.003(4) 0.023(5)
O70 0.030(4) 0.067(5) 0.050(4) -0.033(4) 0.019(3) 0.004(4)
O71 0.041(5) 0.051(5) 0.038(4) -0.023(3) 0.015(3) 0.007(4)
O73 0.030(5) 0.053(5) 0.038(4) 0.000(4) 0.012(3) -0.001(4)
O74 0.048(5) 0.053(5) 0.037(4) -0.003(4) 0.015(4) 0.002(4)
O75 0.076(7) 0.035(5) 0.035(4) -0.012(4) 0.002(4) 0.001(5)
O76 0.037(5) 0.076(6) 0.057(4) -0.009(5) 0.026(4) -0.016(5)
O77 0.023(4) 0.053(5) 0.046(4) 0.003(4) 0.017(3) 0.017(4)
O78 0.050(5) 0.046(5) 0.049(4) -0.004(4) 0.019(4) 0.034(4)
O79 0.023(4) 0.068(5) 0.028(3) -0.018(4) 0.004(3) -0.006(4)
O80 0.059(5) 0.065(6) 0.033(3) -0.002(4) 0.028(3) 0.019(5)
O81 0.036(5) 0.045(5) 0.053(4) 0.013(4) 0.021(3) -0.009(4)
O82 0.036(5) 0.060(5) 0.042(4) 0.004(4) 0.019(3) -0.008(4)
O83 0.054(5) 0.038(4) 0.035(4) -0.008(3) 0.016(3) -0.016(4)
O84 0.035(4) 0.062(6) 0.054(4) -0.010(4) 0.027(3) 0.009(4)
O86 0.058(6) 0.053(5) 0.050(4) -0.002(4) 0.023(4) 0.007(5)
O87 0.032(4) 0.030(4) 0.082(5) -0.010(4) 0.031(4) 0.004(4)
O88 0.066(6) 0.088(6) 0.031(4) -0.003(4) 0.011(4) 0.049(5)
O89 0.032(5) 0.088(6) 0.030(3) -0.028(4) 0.009(3) 0.010(5)
O90 0.046(5) 0.063(6) 0.055(4) -0.017(4) 0.025(4) 0.008(5)
O91 0.042(5) 0.046(5) 0.039(4) -0.003(4) 0.013(3) -0.001(4)
O92 0.056(6) 0.016(4) 0.055(4) -0.006(3) 0.014(4) 0.010(4)
O93 0.043(5) 0.053(5) 0.034(3) -0.016(3) 0.019(3) -0.009(4)
O94 0.041(5) 0.041(5) 0.044(4) -0.009(4) 0.008(4) 0.013(4)
O95 0.062(8) 0.038(5) 0.071(7) 0.009(5) -0.037(6) 0.013(5)
O99 0.099(5) 0.069(4) 0.049(3) -0.001(3) 0.000(3) 0.017(3)
O99' 0.086(3) 0.055(3) 0.053(2) -0.0139(19) 0.0412(19) -0.013(2)
O104 0.030(8) 0.057(10) 0.033(6) -0.013(7) 0.021(6) -0.011(8)
O112 0.043(5) 0.042(5) 0.034(3) -0.001(3) 0.015(3) 0.015(4)
O113 0.069(12) 0.068(12) 0.036(7) -0.007(8) 0.028(7) 0.005(10)
O114 0.118(13) 0.018(8) 0.074(9) 0.004(7) 0.064(8) -0.002(9)
O120 0.044(12) 0.057(11) 0.026(8) 0.012(8) -0.012(8) -0.004(10)
O122 0.150(15) 0.067(13) 0.097(10) 0.005(10) 0.095(9) 0.025(12)

loop_
_atom_type_symbol
_atom_type_description
_atom_type_scat_dispersion_real
_atom_type_scat_dispersion_imag
_atom_type_scat_source
W W -0.8490 6.8722 'International Tables Vol C Tables 4.2.6.8 and 6.1.1.4'
Co Co 0.3494 0.9721 'International Tables Vol C Tables 4.2.6.8 and 6.1.1.4'
K K 0.2009 0.2494 'International Tables Vol C Tables 4.2.6.8 and 6.1.1.4'
Li Li -0.0003 0.0001 'International Tables Vol C Tables 4.2.6.8 and 6.1.1.4'
P P 0.1023 0.0942 'International Tables Vol C Tables 4.2.6.8 and 6.1.1.4'
O O 0.0106 0.0060 'International Tables Vol C Tables 4.2.6.8 and 6.1.1.4'
H H 0.0000 0.0000 'International Tables Vol C Tables 4.2.6.8 and 6.1.1.4'

loop_
_geom_angle_atom_site_label_1
_geom_angle_atom_site_label_2
_geom_angle_atom_site_label_3
_geom_angle
_geom_angle_site_symmetry_1
_geom_angle_site_symmetry_3
_geom_angle_publ_flag
O112 W1 O88 99.9(4) . . ?
O112 W1 O26 97.3(4) . . ?
O88 W1 O26 95.6(4) . . ?
O112 W1 O63 94.2(3) . . ?
O88 W1 O63 93.9(4) . . ?
O26 W1 O63 163.6(3) . . ?
O112 W1 O13 93.7(4) . . ?
O88 W1 O13 165.3(4) . . ?
O26 W1 O13 88.1(3) . . ?
O63 W1 O13 79.5(3) . . ?
O112 W1 O33 172.9(3) . . ?
O88 W1 O33 85.7(4) . . ?
O26 W1 O33 86.4(3) . . ?
O63 W1 O33 81.0(3) . . ?
O13 W1 O33 80.3(3) . . ?
O112 W1 Li4 38.7(5) . . ?
O88 W1 Li4 84.9(5) . . ?
O26 W1 Li4 134.4(4) . . ?
O63 W1 Li4 59.8(4) . . ?
O13 W1 Li4 102.7(4) . . ?
O33 W1 Li4 138.7(4) . . ?
O112 W1 Li3 49.8(4) . . ?
O88 W1 Li3 149.3(4) . . ?
O26 W1 Li3 85.2(4) . . ?
O63 W1 Li3 93.3(4) . . ?
O13 W1 Li3 45.1(4) . . ?
O33 W1 Li3 124.9(4) . . ?
Li4 W1 Li3 73.2(5) . . ?
O112 W1 K3 139.0(3) . . ?
O88 W1 K3 53.1(3) . . ?
O26 W1 K3 61.2(3) . . ?
O63 W1 K3 115.6(3) . . ?
O13 W1 K3 118.0(3) . . ?
O33 W1 K3 48.1(3) . . ?
Li4 W1 K3 138.0(4) . . ?
Li3 W1 K3 144.7(4) . . ?
O67 W2 O58 101.0(4) . . ?
O67 W2 O83 97.5(4) . . ?
O58 W2 O83 95.7(4) . . ?
O67 W2 O23 95.7(4) . . ?
O58 W2 O23 93.8(4) . . ?
O83 W2 O23 161.9(3) . . ?
O67 W2 O37 92.4(4) . . ?
O58 W2 O37 166.2(4) . . ?
O83 W2 O37 85.6(4) . . ?
O23 W2 O37 81.5(3) . . ?
O67 W2 O7 174.0(4) . . ?
O58 W2 O7 84.9(4) . . ?
O83 W2 O7 83.0(3) . . ?
O23 W2 O7 82.5(3) . . ?
O37 W2 O7 81.7(3) . . ?
O67 W2 K1 129.8(3) . . ?
O58 W2 K1 46.2(4) . . ?
O83 W2 K1 119.0(3) . . ?
O23 W2 K1 59.2(3) . . ?
O37 W2 K1 121.6(3) . . ?
O7 W2 K1 54.0(2) . . ?
O67 W2 K3' 138.5(4) . . ?
O58 W2 K3' 56.2(3) . . ?
O83 W2 K3' 56.8(3) . . ?
O23 W2 K3' 118.0(3) . . ?
O37 W2 K3' 114.7(3) . . ?
O7 W2 K3' 46.4(3) . . ?
K1 W2 K3' 62.23(18) . . ?
O82 W3 O8 100.5(4) . . ?
O82 W3 O28 95.2(4) . . ?
O8 W3 O28 96.0(4) . . ?
O82 W3 O30 97.7(4) . . ?
O8 W3 O30 94.4(4) . . ?
O28 W3 O30 161.6(3) . . ?
O82 W3 O25 92.9(4) . . ?
O8 W3 O25 166.3(4) . . ?
O28 W3 O25 85.7(3) . . ?
O30 W3 O25 80.6(3) . . ?
O82 W3 O5 173.4(3) . . ?
O8 W3 O5 86.1(3) . . ?
O28 W3 O5 83.0(3) . . ?
O30 W3 O5 82.6(3) . . ?
O25 W3 O5 80.6(3) . . ?
O82 W3 K1' 130.8(3) . . ?
O8 W3 K1' 47.9(3) . . ?
O28 W3 K1' 120.8(3) . . ?
O30 W3 K1' 57.9(3) . . ?
O25 W3 K1' 119.9(2) . . ?
O5 W3 K1' 54.8(2) . . ?
O82 W3 K2 135.4(3) . . ?
O8 W3 K2 54.9(3) . . ?
O28 W3 K2 57.4(3) . . ?
O30 W3 K2 118.7(3) . . ?
O25 W3 K2 116.5(3) . . ?
O5 W3 K2 48.4(2) . . ?
K1' W3 K2 63.44(19) . . ?
O80 W4 O4 100.8(4) . . ?
O80 W4 O26 97.9(4) . . ?
O4 W4 O26 96.0(3) . . ?
O80 W4 O15 93.7(3) . . ?
O4 W4 O15 95.4(3) . . ?
O26 W4 O15 162.0(3) . . ?
O80 W4 O51 91.6(4) . . ?
O4 W4 O51 167.2(3) . . ?
O26 W4 O51 85.4(3) . . ?
O15 W4 O51 80.5(3) . . ?
O80 W4 O57 170.4(4) . . ?
O4 W4 O57 87.9(3) . . ?
O26 W4 O57 85.1(3) . . ?
O15 W4 O57 81.3(3) . . ?
O51 W4 O57 79.5(3) . . ?
O80 W4 K1' 129.1(3) . . ?
O4 W4 K1' 49.4(2) . . ?
O26 W4 K1' 122.1(3) . . ?
O15 W4 K1' 57.7(3) . . ?
O51 W4 K1' 119.4(2) . . ?
O57 W4 K1' 54.6(2) . . ?
O80 W4 K3 140.0(3) . . ?
O4 W4 K3 56.8(3) . . ?
O26 W4 K3 57.6(3) . . ?
O15 W4 K3 119.0(3) . . ?
O51 W4 K3 114.7(3) . . ?
O57 W4 K3 48.9(3) . . ?
K1' W4 K3 64.5(2) . . ?
O32 W5 O24 101.1(4) . . ?
O32 W5 O47 96.5(4) . . ?
O24 W5 O47 94.7(4) . . ?
O32 W5 O18 95.7(4) . . ?
O24 W5 O18 95.1(3) . . ?
O47 W5 O18 162.6(3) . . ?
O32 W5 O19 91.0(4) . . ?
O24 W5 O19 167.8(3) . . ?
O47 W5 O19 85.5(3) . . ?
O18 W5 O19 82.0(3) . . ?
O32 W5 O10 171.7(4) . . ?
O24 W5 O10 87.1(3) . . ?
O47 W5 O10 84.0(3) . . ?
O18 W5 O10 82.1(3) . . ?
O19 W5 O10 80.8(3) . . ?
O32 W5 K1 130.6(3) . . ?
O24 W5 K1 48.9(3) . . ?
O47 W5 K1 120.5(2) . . ?
O18 W5 K1 57.9(2) . . ?
O19 W5 K1 121.0(2) . . ?
O10 W5 K1 54.6(2) . . ?
O32 W5 K2' 139.4(4) . . ?
O24 W5 K2' 55.9(3) . . ?
O47 W5 K2' 57.9(3) . . ?
O18 W5 K2' 117.4(3) . . ?
O19 W5 K2' 115.0(3) . . ?
O10 W5 K2' 47.2(3) . . ?
K1 W5 K2' 62.6(2) . . ?
O32 W5 K5 51.2(4) . . ?
O24 W5 K5 146.5(3) . . ?
O47 W5 K5 105.7(3) . . ?
O18 W5 K5 72.9(2) . . ?
O19 W5 K5 43.6(2) . . ?
O10 W5 K5 120.7(2) . . ?
K1 W5 K5 130.82(18) . . ?
K2' W5 K5 157.2(3) . . ?
O62 W6 O81 99.6(4) 4_566 4_566 ?
O62 W6 O83 97.1(4) 4_566 . ?
O81 W6 O83 93.8(4) 4_566 . ?
O62 W6 O53 95.1(4) 4_566 . ?
O81 W6 O53 94.4(4) 4_566 . ?
O83 W6 O53 164.0(4) . . ?
O62 W6 O22 93.8(4) 4_566 . ?
O81 W6 O22 166.3(4) 4_566 . ?
O83 W6 O22 87.5(4) . . ?
O53 W6 O22 81.3(3) . . ?
O62 W6 Li2 53.4(6) 4_566 4_566 ?
O81 W6 Li2 47.3(6) 4_566 4_566 ?
O83 W6 Li2 107.1(6) . 4_566 ?
O53 W6 Li2 88.5(6) . 4_566 ?
O22 W6 Li2 144.8(6) . 4_566 ?
O62 W6 O54 174.6(4) 4_566 . ?
O81 W6 O54 85.0(4) 4_566 . ?
O83 W6 O54 85.5(3) . . ?
O53 W6 O54 81.6(3) . . ?
O22 W6 O54 81.5(3) . . ?
Li2 W6 O54 130.3(6) 4_566 . ?
O62 W6 K3' 137.8(4) 4_566 . ?
O81 W6 K3' 54.3(4) 4_566 . ?
O83 W6 K3' 58.1(3) . . ?
O53 W6 K3' 117.2(3) . . ?
O22 W6 K3' 116.2(3) . . ?
Li2 W6 K3' 98.5(6) 4_566 . ?
O54 W6 K3' 47.5(3) . . ?
O68 W7 O40 102.3(4) . . ?
O68 W7 O47 96.2(4) . 3_566 ?
O40 W7 O47 98.4(4) . 3_566 ?
O68 W7 O56 91.8(4) . . ?
O40 W7 O56 93.9(4) . . ?
O47 W7 O56 163.5(4) 3_566 . ?
O68 W7 O48 164.5(4) . . ?
O40 W7 O48 92.1(4) . . ?
O47 W7 O48 87.1(4) 3_566 . ?
O56 W7 O48 81.6(4) . . ?
O68 W7 O41 83.5(4) . . ?
O40 W7 O41 172.0(3) . . ?
O47 W7 O41 86.3(3) 3_566 . ?
O56 W7 O41 80.3(3) . . ?
O48 W7 O41 81.6(3) . . ?
O68 W7 K2' 53.6(4) . 3_566 ?
O40 W7 K2' 140.8(3) . 3_566 ?
O47 W7 K2' 60.2(3) 3_566 3_566 ?
O56 W7 K2' 114.9(3) . 3_566 ?
O48 W7 K2' 116.9(3) . 3_566 ?
O41 W7 K2' 47.2(3) . 3_566 ?
O86 W8 O85 100.8(4) . . ?
O86 W8 O28 97.7(4) . 3_566 ?
O85 W8 O28 95.9(4) . 3_566 ?
O86 W8 O91 95.3(4) . . ?
O85 W8 O91 91.1(4) . . ?
O28 W8 O91 163.8(3) 3_566 . ?
O86 W8 O29 95.2(4) . . ?
O85 W8 O29 163.2(4) . . ?
O28 W8 O29 87.0(3) 3_566 . ?
O91 W8 O29 82.3(3) . . ?
O86 W8 O9 175.2(4) . . ?
O85 W8 O9 82.3(4) . . ?
O28 W8 O9 85.5(3) 3_566 . ?
O91 W8 O9 81.0(3) . . ?
O29 W8 O9 81.4(3) . . ?
O86 W8 K2 135.2(3) . 3_566 ?
O85 W8 K2 51.9(3) . 3_566 ?
O28 W8 K2 58.3(3) 3_566 3_566 ?
O91 W8 K2 117.0(3) . 3_566 ?
O29 W8 K2 118.0(3) . 3_566 ?
O9 W8 K2 49.5(3) . 3_566 ?
O86 W8 K9 58.3(4) . 3_566 ?
O85 W8 K9 148.7(5) . 3_566 ?
O28 W8 K9 67.3(4) 3_566 3_566 ?
O91 W8 K9 112.4(4) . 3_566 ?
O29 W8 K9 46.8(4) . 3_566 ?
O9 W8 K9 120.3(4) . 3_566 ?
K2 W8 K9 124.8(3) 3_566 3_566 ?
O11 W9 O18 103.3(4) . . ?
O11 W9 O46 98.8(4) . . ?
O18 W9 O46 157.8(3) . . ?
O11 W9 O79 95.9(4) . . ?
O18 W9 O79 89.4(4) . . ?
O46 W9 O79 87.9(4) . . ?
O11 W9 O60 98.2(4) . . ?
O18 W9 O60 87.6(4) . . ?
O46 W9 O60 89.7(4) . . ?
O79 W9 O60 165.9(3) . . ?
O11 W9 O45 172.1(4) . . ?
O18 W9 O45 84.5(3) . . ?
O46 W9 O45 73.3(3) . . ?
O79 W9 O45 84.3(3) . . ?
O60 W9 O45 81.7(3) . . ?
O11 W9 K1 130.5(3) . . ?
O18 W9 K1 55.6(2) . . ?
O46 W9 K1 108.5(2) . . ?
O79 W9 K1 46.7(3) . . ?
O60 W9 K1 121.8(3) . . ?
O45 W9 K1 54.4(2) . . ?
O75 W10 O19 103.8(4) . . ?
O75 W10 O60 95.9(4) . . ?
O19 W10 O60 87.4(4) . . ?
O75 W10 O21 97.5(4) . . ?
O19 W10 O21 92.4(4) . . ?
O60 W10 O21 166.3(3) . . ?
O75 W10 O66 97.6(4) . . ?
O19 W10 O66 158.4(3) . . ?
O60 W10 O66 87.3(4) . . ?
O21 W10 O66 87.9(4) . . ?
O75 W10 O3 170.5(4) . . ?
O19 W10 O3 85.5(3) . . ?
O60 W10 O3 82.3(3) . . ?
O21 W10 O3 83.9(3) . . ?
O66 W10 O3 73.0(3) . . ?
O75 W10 K5 42.7(4) . . ?
O19 W10 K5 63.4(3) . . ?
O60 W10 K5 80.9(3) . . ?
O21 W10 K5 111.3(3) . . ?
O66 W10 K5 136.0(3) . . ?
O3 W10 K5 145.1(3) . . ?
O65 W11 O23 104.1(4) . . ?
O65 W11 O31 99.6(4) . . ?
O23 W11 O31 156.2(3) . . ?
O65 W11 O79 96.7(4) . . ?
O23 W11 O79 89.0(4) . . ?
O31 W11 O79 88.7(4) . . ?
O65 W11 O2 96.2(4) . . ?
O23 W11 O2 87.1(4) . . ?
O31 W11 O2 89.8(4) . . ?
O79 W11 O2 167.1(3) . . ?
O65 W11 O73 172.1(4) . . ?
O23 W11 O73 83.8(3) . . ?
O31 W11 O73 72.5(3) . . ?
O79 W11 O73 83.7(3) . . ?
O2 W11 O73 83.7(3) . . ?
O65 W11 K1 131.8(3) . . ?
O23 W11 K1 54.7(3) . . ?
O31 W11 K1 108.4(3) . . ?
O79 W11 K1 47.3(2) . . ?
O2 W11 K1 121.6(2) . . ?
O73 W11 K1 53.3(2) . . ?
O44 W12 O15 101.5(4) . . ?
O44 W12 O77 98.3(4) . . ?
O15 W12 O77 86.7(3) . . ?
O44 W12 O42 96.5(4) . . ?
O15 W12 O42 89.8(3) . . ?
O77 W12 O42 165.2(4) . . ?
O44 W12 O31 100.5(4) . . ?
O15 W12 O31 158.0(4) . . ?
O77 W12 O31 89.4(3) . . ?
O42 W12 O31 88.6(3) . . ?
O44 W12 O73 174.3(3) . . ?
O15 W12 O73 84.2(3) . . ?
O77 W12 O73 81.9(3) . . ?
O42 W12 O73 83.5(4) . . ?
O31 W12 O73 73.8(3) . . ?
O44 W12 K1' 129.6(3) . . ?
O15 W12 K1' 57.1(3) . . ?
O77 W12 K1' 122.1(3) . . ?
O42 W12 K1' 45.4(3) . . ?
O31 W12 K1' 108.1(3) . . ?
O73 W12 K1' 53.7(2) . . ?
O92 W13 O43 97.0(4) . . ?
O92 W13 O53 103.2(4) . . ?
O43 W13 O53 89.5(4) . . ?
O92 W13 O39 99.6(4) . . ?
O43 W13 O39 87.5(4) . . ?
O53 W13 O39 157.2(4) . . ?
O92 W13 O50 96.8(4) . . ?
O43 W13 O50 166.1(4) . . ?
O53 W13 O50 89.0(3) . . ?
O39 W13 O50 88.5(4) . . ?
O92 W13 O6 173.8(3) . . ?
O43 W13 O6 83.8(4) . . ?
O53 W13 O6 83.0(3) . . ?
O39 W13 O6 74.2(3) . . ?
O50 W13 O6 82.3(3) . . ?
O16 W14 O37 102.8(4) . . ?
O16 W14 O55 96.7(4) . . ?
O37 W14 O55 90.8(4) . . ?
O16 W14 O2 95.1(4) . . ?
O37 W14 O2 88.6(3) . . ?
O55 W14 O2 168.0(3) . . ?
O16 W14 O27 98.9(4) . . ?
O37 W14 O27 158.2(3) . . ?
O55 W14 O27 89.3(4) . . ?
O2 W14 O27 86.9(3) . . ?
O16 W14 O12 172.5(4) . . ?
O37 W14 O12 84.6(3) . . ?
O55 W14 O12 84.5(3) . . ?
O2 W14 O12 83.5(3) . . ?
O27 W14 O12 73.7(3) . . ?
O84 W15 O51 105.4(4) . . ?
O84 W15 O77 97.8(4) . . ?
O51 W15 O77 87.5(3) . . ?
O84 W15 O69 95.7(4) . . ?
O51 W15 O69 92.6(4) . . ?
O77 W15 O69 166.0(4) . . ?
O84 W15 O27 97.1(4) . . ?
O51 W15 O27 157.4(4) . . ?
O77 W15 O27 87.1(3) . . ?
O69 W15 O27 87.4(4) . . ?
O84 W15 O12 170.4(3) . . ?
O51 W15 O12 84.2(3) . . ?
O77 W15 O12 81.3(3) . . ?
O69 W15 O12 84.7(4) . . ?
O27 W15 O12 73.3(3) . . ?
O36 W16 O29 104.4(4) . . ?
O36 W16 O52 97.6(4) . 3_566 ?
O29 W16 O52 91.0(3) . 3_566 ?
O36 W16 O14 98.6(4) . . ?
O29 W16 O14 156.7(4) . . ?
O52 W16 O14 89.7(4) 3_566 . ?
O36 W16 O74 96.1(4) . . ?
O29 W16 O74 88.4(4) . . ?
O52 W16 O74 166.0(4) 3_566 . ?
O14 W16 O74 85.3(4) . . ?
O36 W16 O20 170.6(4) . . ?
O29 W16 O20 84.1(3) . . ?
O52 W16 O20 86.1(4) 3_566 . ?
O14 W16 O20 72.7(3) . . ?
O74 W16 O20 79.8(3) . . ?
O36 W16 K9 64.3(4) . 3_566 ?
O29 W16 K9 49.7(4) . 3_566 ?
O52 W16 K9 69.5(4) 3_566 3_566 ?
O14 W16 K9 149.7(4) . 3_566 ?
O74 W16 K9 119.7(4) . 3_566 ?
O20 W16 K9 125.0(4) . 3_566 ?
O72 W17 O63 105.4(4) . . ?
O72 W17 O78 97.6(4) . . ?
O63 W17 O78 90.8(4) . . ?
O72 W17 O39 97.1(4) . . ?
O63 W17 O39 157.4(3) . . ?
O78 W17 O39 87.7(4) . . ?
O72 W17 O64 96.4(4) . . ?
O63 W17 O64 89.3(4) . . ?
O78 W17 O64 165.4(3) . . ?
O39 W17 O64 86.6(4) . . ?
O72 W17 O6 171.1(4) . . ?
O63 W17 O6 83.3(3) . . ?
O78 W17 O6 83.5(3) . . ?
O39 W17 O6 74.1(3) . . ?
O64 W17 O6 82.0(3) . . ?
O72 W17 K7 52.9(5) . . ?
O63 W17 K7 152.3(4) . . ?
O78 W17 K7 107.7(5) . . ?
O39 W17 K7 47.2(4) . . ?
O64 W17 K7 77.9(5) . . ?
O6 W17 K7 118.3(4) . . ?
O49 W18 O22 103.4(4) . . ?
O49 W18 O55 98.4(4) . . ?
O22 W18 O55 91.0(4) . . ?
O49 W18 O1 98.2(4) . . ?
O22 W18 O1 158.3(3) . . ?
O55 W18 O1 87.8(3) . . ?
O49 W18 O43 94.2(4) . . ?
O22 W18 O43 88.1(4) . . ?
O55 W18 O43 167.3(4) . . ?
O1 W18 O43 88.4(3) . . ?
O49 W18 O38 170.9(3) . . ?
O22 W18 O38 83.9(3) . . ?
O55 W18 O38 86.7(3) . . ?
O1 W18 O38 74.4(3) . . ?
O43 W18 O38 80.6(3) . . ?
O49 W18 K8 72.3(4) . 4_565 ?
O22 W18 K8 136.3(4) . 4_565 ?
O55 W18 K8 132.7(4) . 4_565 ?
O1 W18 K8 50.0(4) . 4_565 ?
O43 W18 K8 50.1(4) . 4_565 ?
O38 W18 K8 98.7(3) . 4_565 ?
O71 W19 O48 103.4(4) . . ?
O71 W19 O21 96.7(4) . 3_566 ?
O48 W19 O21 92.5(4) . 3_566 ?
O71 W19 O14 99.4(4) . . ?
O48 W19 O14 157.0(3) . . ?
O21 W19 O14 87.4(4) 3_566 . ?
O71 W19 O59 96.2(4) . . ?
O48 W19 O59 88.6(4) . . ?
O21 W19 O59 166.4(3) 3_566 . ?
O14 W19 O59 86.3(4) . . ?
O71 W19 O20 171.8(4) . . ?
O48 W19 O20 84.5(3) . . ?
O21 W19 O20 85.2(3) 3_566 . ?
O14 W19 O20 72.6(3) . . ?
O59 W19 O20 81.4(3) . . ?
O34 W20 O25 103.2(4) . . ?
O34 W20 O52 97.0(4) . . ?
O25 W20 O52 91.0(4) . . ?
O34 W20 O66 99.4(4) . . ?
O25 W20 O66 157.3(4) . . ?
O52 W20 O66 88.9(4) . . ?
O34 W20 O17 95.1(4) . . ?
O25 W20 O17 88.1(3) . . ?
O52 W20 O17 167.7(4) . . ?
O66 W20 O17 87.2(3) . . ?
O34 W20 O3 171.8(3) . . ?
O25 W20 O3 84.9(3) . . ?
O52 W20 O3 84.2(4) . . ?
O66 W20 O3 72.5(3) . . ?
O17 W20 O3 83.5(3) . . ?
O34 W20 K9 64.7(4) . . ?
O25 W20 K9 50.4(4) . . ?
O52 W20 K9 66.0(4) . . ?
O66 W20 K9 146.8(4) . . ?
O17 W20 K9 121.6(4) . . ?
O3 W20 K9 122.8(4) . . ?
O87 W21 O91 105.8(4) . . ?
O87 W21 O74 99.3(4) . . ?
O91 W21 O74 90.6(4) . . ?
O87 W21 O70 98.5(4) . . ?
O91 W21 O70 155.5(4) . . ?
O74 W21 O70 87.9(4) . . ?
O87 W21 O50 96.5(4) . . ?
O91 W21 O50 87.3(4) . . ?
O74 W21 O50 164.1(4) . . ?
O70 W21 O50 87.5(3) . . ?
O87 W21 O35 171.8(4) . . ?
O91 W21 O35 82.1(3) . . ?
O74 W21 O35 82.2(3) . . ?
O70 W21 O35 73.4(3) . . ?
O50 W21 O35 81.9(3) . . ?
O76 W22 O30 103.5(4) . . ?
O76 W22 O42 97.0(4) . . ?
O30 W22 O42 88.1(3) . . ?
O76 W22 O17 96.7(4) . . ?
O30 W22 O17 87.3(3) . . ?
O42 W22 O17 166.3(4) . . ?
O76 W22 O46 101.1(4) . . ?
O30 W22 O46 155.4(4) . . ?
O42 W22 O46 89.3(3) . . ?
O17 W22 O46 89.6(3) . . ?
O76 W22 O45 173.2(3) . . ?
O30 W22 O45 83.3(3) . . ?
O42 W22 O45 83.5(3) . . ?
O17 W22 O45 83.1(3) . . ?
O46 W22 O45 72.1(3) . . ?
O76 W22 K1' 130.6(3) . . ?
O30 W22 K1' 55.0(3) . . ?
O42 W22 K1' 45.5(3) . . ?
O17 W22 K1' 122.3(3) . . ?
O46 W22 K1' 107.7(3) . . ?
O45 W22 K1' 53.8(2) . . ?
O90 W23 O13 105.4(4) . . ?
O90 W23 O69 96.8(4) . . ?
O13 W23 O69 94.3(4) . . ?
O90 W23 O1 97.9(4) . . ?
O13 W23 O1 156.3(3) . . ?
O69 W23 O1 86.8(3) . . ?
O90 W23 O78 95.1(4) . . ?
O13 W23 O78 87.2(3) . . ?
O69 W23 O78 167.1(4) . . ?
O1 W23 O78 86.8(3) . . ?
O90 W23 O38 169.1(4) . . ?
O13 W23 O38 84.2(3) . . ?
O69 W23 O38 87.5(4) . . ?
O1 W23 O38 72.3(3) . . ?
O78 W23 O38 79.9(3) . . ?
O90 W23 Li3 62.5(5) . . ?
O13 W23 Li3 43.8(5) . . ?
O69 W23 Li3 90.9(4) . . ?
O1 W23 Li3 159.8(4) . . ?
O78 W23 Li3 99.0(4) . . ?
O38 W23 Li3 127.7(4) . . ?
O89 W24 O56 104.8(4) . . ?
O89 W24 O59 97.9(4) . . ?
O56 W24 O59 90.9(4) . . ?
O89 W24 O70 99.0(4) . . ?
O56 W24 O70 156.1(4) . . ?
O59 W24 O70 88.0(4) . . ?
O89 W24 O64 96.8(4) . . ?
O56 W24 O64 88.4(4) . . ?
O59 W24 O64 165.0(4) . . ?
O70 W24 O64 86.6(4) . . ?
O89 W24 O35 172.5(4) . . ?
O56 W24 O35 82.6(3) . . ?
O59 W24 O35 83.2(3) . . ?
O70 W24 O35 73.5(3) . . ?
O64 W24 O35 81.8(3) . . ?
O89 W24 K7 54.5(5) . . ?
O56 W24 K7 151.7(5) . . ?
O59 W24 K7 109.6(5) . . ?
O70 W24 K7 48.1(5) . . ?
O64 W24 K7 76.7(4) . . ?
O35 W24 K7 118.1(4) . . ?
O8 Co1 O4 92.4(3) . . ?
O8 Co1 O105 100.0(6) . . ?
O4 Co1 O105 97.2(6) . . ?
O8 Co1 O115 165.9(6) . . ?
O4 Co1 O115 94.4(5) . . ?
O105 Co1 O115 91.4(7) . . ?
O8 Co1 O102 88.4(4) . . ?
O4 Co1 O102 83.7(5) . . ?
O105 Co1 O102 171.5(6) . . ?
O115 Co1 O102 80.1(7) . . ?
O8 Co1 O127 154.2(8) . . ?
O4 Co1 O127 86.7(7) . . ?
O105 Co1 O127 54.7(9) . . ?
O115 Co1 O127 38.9(9) . . ?
O102 Co1 O127 117.0(8) . . ?
O8 Co1 K1' 46.4(3) . . ?
O4 Co1 K1' 50.5(2) . . ?
O105 Co1 K1' 85.9(5) . . ?
O115 Co1 K1' 143.9(5) . . ?
O102 Co1 K1' 101.1(4) . . ?
O127 Co1 K1' 118.8(7) . . ?
O8 Co1 K2 54.3(3) . . ?
O4 Co1 K2 104.8(3) . . ?
O105 Co1 K2 46.5(5) . . ?
O115 Co1 K2 134.8(6) . . ?
O102 Co1 K2 141.5(4) . . ?
O127 Co1 K2 101.0(8) . . ?
K1' Co1 K2 61.83(18) . . ?
O24 Co2 O58 92.6(4) . . ?
O24 Co2 O116 96.4(7) . . ?
O58 Co2 O116 96.8(8) . . ?
O24 Co2 O109 93.8(6) . . ?
O58 Co2 O109 164.9(5) . . ?
O116 Co2 O109 96.0(9) . . ?
O24 Co2 O117 82.3(5) . . ?
O58 Co2 O117 85.1(5) . . ?
O116 Co2 O117 177.7(9) . . ?
O109 Co2 O117 82.2(7) . . ?
O24 Co2 O131 159.3(5) . . ?
O58 Co2 O131 88.8(6) . . ?
O116 Co2 O131 62.9(9) . . ?
O109 Co2 O131 90.0(7) . . ?
O117 Co2 O131 118.4(6) . . ?
O24 Co2 K1 51.4(2) . . ?
O58 Co2 K1 46.6(3) . . ?
O116 Co2 K1 81.3(8) . . ?
O109 Co2 K1 144.0(5) . . ?
O117 Co2 K1 99.3(5) . . ?
O131 Co2 K1 119.2(5) . . ?
O24 Co2 K3' 105.3(3) . . ?
O58 Co2 K3' 54.9(3) . . ?
O116 Co2 K3' 43.0(8) . . ?
O109 Co2 K3' 135.5(5) . . ?
O117 Co2 K3' 139.2(5) . . ?
O131 Co2 K3' 59.3(5) . . ?
K1 Co2 K3' 61.0(2) . . ?
O24 Co2 K2' 54.7(3) . . ?
O58 Co2 K2' 103.1(3) . . ?
O116 Co2 K2' 42.3(7) . . ?
O109 Co2 K2' 91.7(5) . . ?
O117 Co2 K2' 136.2(5) . . ?
O131 Co2 K2' 104.9(5) . . ?
K1 Co2 K2' 62.3(2) . . ?
K3' Co2 K2' 69.3(3) . . ?
O128 Co3 O133 59.7(19) . . ?
O128 Co3 O85 102.2(17) . 4_565 ?
O133 Co3 O85 94.7(8) . 4_565 ?
O128 Co3 O81 79.8(17) . . ?
O133 Co3 O81 100.3(8) . . ?
O85 Co3 O81 163.4(4) 4_565 . ?
O128 Co3 O100 149.9(17) . . ?
O133 Co3 O100 93.1(9) . . ?
O85 Co3 O100 91.9(6) 4_565 . ?
O81 Co3 O100 94.2(6) . . ?
O128 Co3 O121 115(2) . . ?
O133 Co3 O121 173.5(11) . . ?
O85 Co3 O121 82.6(11) 4_565 . ?
O81 Co3 O121 81.7(11) . . ?
O100 Co3 O121 92.9(11) . . ?
O128 Co3 O93 31.5(16) . 4_565 ?
O133 Co3 O93 86.9(8) . 4_565 ?
O85 Co3 O93 84.8(4) 4_565 4_565 ?
O81 Co3 O93 89.1(4) . 4_565 ?
O100 Co3 O93 176.7(6) . 4_565 ?
O121 Co3 O93 87.0(10) . 4_565 ?
O128 Co3 Li2 115.3(18) . . ?
O133 Co3 Li2 129.7(8) . . ?
O85 Co3 Li2 131.7(6) 4_565 . ?
O81 Co3 Li2 38.2(6) . . ?
O100 Co3 Li2 70.7(7) . . ?
O121 Co3 Li2 55.0(10) . . ?
O93 Co3 Li2 111.8(6) 4_565 . ?
O128 Co3 K2 70.5(18) . 2_545 ?
O133 Co3 K2 46.8(7) . 2_545 ?
O85 Co3 K2 48.8(3) 4_565 2_545 ?
O81 Co3 K2 143.8(3) . 2_545 ?
O100 Co3 K2 101.2(6) . 2_545 ?
O121 Co3 K2 129.3(9) . 2_545 ?
O93 Co3 K2 76.4(3) 4_565 2_545 ?
Li2 Co3 K2 171.6(5) . 2_545 ?
O128 Co3 K3' 46.9(16) . 4_565 ?
O133 Co3 K3' 51.7(8) . 4_565 ?
O85 Co3 K3' 141.0(3) 4_565 4_565 ?
O81 Co3 K3' 50.5(3) . 4_565 ?
O100 Co3 K3' 107.3(6) . 4_565 ?
O121 Co3 K3' 128.4(11) . 4_565 ?
O93 Co3 K3' 75.3(3) 4_565 4_565 ?
Li2 Co3 K3' 87.1(5) . 4_565 ?
K2 Co3 K3' 93.5(2) 2_545 4_565 ?
O130 Co4 Li4 43.6(9) . . ?
O130 Co4 O132 166.8(11) . . ?
Li4 Co4 O132 138.4(11) . . ?
O130 Co4 O106 72.6(9) . . ?
Li4 Co4 O106 98.3(8) . . ?
O132 Co4 O106 94.8(11) . . ?
O130 Co4 O112 88.4(8) . . ?
Li4 Co4 O112 53.1(5) . . ?
O132 Co4 O112 87.7(10) . . ?
O106 Co4 O112 90.1(6) . . ?
O130 Co4 O62 89.0(8) . . ?
Li4 Co4 O62 124.4(6) . . ?
O132 Co4 O62 94.9(10) . . ?
O106 Co4 O62 89.6(6) . . ?
O112 Co4 O62 177.4(5) . . ?
O130 Co4 O129 110.2(15) . . ?
Li4 Co4 O129 84.3(15) . . ?
O132 Co4 O129 82.5(16) . . ?
O106 Co4 O129 177.1(15) . . ?
O112 Co4 O129 90.6(13) . . ?
O62 Co4 O129 89.9(13) . . ?
O130 Co4 Li3 104.1(8) . . ?
Li4 Co4 Li3 103.8(7) . . ?
O132 Co4 Li3 62.9(10) . . ?
O106 Co4 Li3 41.9(6) . . ?
O112 Co4 Li3 64.0(5) . . ?
O62 Co4 Li3 117.1(6) . . ?
O129 Co4 Li3 136.4(12) . . ?
O130 Co4 Li2 52.0(8) . . ?
Li4 Co4 Li2 85.3(7) . . ?
O132 Co4 Li2 134.1(11) . . ?
O106 Co4 Li2 90.3(6) . . ?
O112 Co4 Li2 138.0(6) . . ?
O62 Co4 Li2 39.5(6) . . ?
O129 Co4 Li2 91.0(12) . . ?
Li3 Co4 Li2 131.9(6) . . ?
O44 Co6 O44 180.000(2) 3_666 . ?
O44 Co6 O103 89.8(5) 3_666 . ?
O44 Co6 O103 90.2(5) . . ?
O44 Co6 O103 90.2(5) 3_666 3_666 ?
O44 Co6 O103 89.8(5) . 3_666 ?
O103 Co6 O103 180.0(6) . 3_666 ?
O44 Co6 O122 94.7(6) 3_666 . ?
O44 Co6 O122 85.3(7) . . ?
O103 Co6 O122 90.3(6) . . ?
O103 Co6 O122 89.7(6) 3_666 . ?
O44 Co6 O122 85.3(6) 3_666 3_666 ?
O44 Co6 O122 94.7(6) . 3_666 ?
O103 Co6 O122 89.7(6) . 3_666 ?
O103 Co6 O122 90.3(6) 3_666 3_666 ?
O122 Co6 O122 180.000(4) . 3_666 ?
O86 Co7 O104 91.4(5) 4_565 . ?
O86 Co7 O40 175.2(5) 4_565 . ?
O104 Co7 O40 89.6(5) . . ?
O86 Co7 O125 89.8(10) 4_565 . ?
O104 Co7 O125 88.6(11) . . ?
O40 Co7 O125 85.5(10) . . ?
O86 Co7 K9 60.9(4) 4_565 2_545 ?
O104 Co7 K9 73.5(5) . 2_545 ?
O40 Co7 K9 123.9(5) . 2_545 ?
O125 Co7 K9 144.4(10) . 2_545 ?
O93 Co8 O94 94.2(4) . . ?
O93 Co8 O50 87.8(4) . . ?
O94 Co8 O50 177.4(5) . . ?
O93 Co8 O64 176.6(5) . . ?
O94 Co8 O64 89.0(4) . . ?
O50 Co8 O64 89.0(4) . . ?
O93 Co8 O35 99.5(4) . . ?
O94 Co8 O35 101.2(4) . . ?
O50 Co8 O35 79.9(3) . . ?
O64 Co8 O35 78.6(4) . . ?
O93 Co8 O6 100.9(4) . . ?
O94 Co8 O6 98.4(4) . . ?
O50 Co8 O6 79.7(4) . . ?
O64 Co8 O6 79.8(4) . . ?
O35 Co8 O6 150.4(4) . . ?
O95 Co10 O104 173.4(9) . 2 ?
O95 Co10 O82 91.1(6) . . ?
O104 Co10 O82 92.1(8) 2 . ?
O95 Co10 O118 80.2(9) . . ?
O104 Co10 O118 98.1(9) 2 . ?
O82 Co10 O118 163.2(8) . . ?
O95 Co10 O71 91.0(6) . 2 ?
O104 Co10 O71 83.0(6) 2 2 ?
O82 Co10 O71 93.6(6) . 2 ?
O118 Co10 O71 100.8(8) . 2 ?
O95 Co10 K9 95.6(6) . . ?
O104 Co10 K9 90.7(7) 2 . ?
O82 Co10 K9 78.7(6) . . ?
O118 Co10 K9 87.8(8) . . ?
O71 Co10 K9 170.0(7) 2 . ?
K1 K1' O42 95.1(3) . . ?
K1 K1' O8 143.2(4) . . ?
O42 K1' O8 105.9(3) . . ?
K1 K1' O4 139.0(3) . . ?
O42 K1' O4 105.4(3) . . ?
O8 K1' O4 63.7(3) . . ?
K1 K1' O5 89.8(3) . . ?
O42 K1' O5 99.3(3) . . ?
O8 K1' O5 57.5(2) . . ?
O4 K1' O5 120.4(3) . . ?
K1 K1' O45 65.2(2) . . ?
O42 K1' O45 59.4(3) . . ?
O8 K1' O45 99.8(3) . . ?
O4 K1' O45 155.2(4) . . ?
O5 K1' O45 51.2(2) . . ?
K1 K1' O73 63.7(2) . . ?
O42 K1' O73 59.1(3) . . ?
O8 K1' O73 153.1(4) . . ?
O4 K1' O73 97.0(3) . . ?
O5 K1' O73 141.5(3) . . ?
O45 K1' O73 91.1(3) . . ?
K1 K1' O57 87.0(2) . . ?
O42 K1' O57 97.1(3) . . ?
O8 K1' O57 119.0(3) . . ?
O4 K1' O57 55.8(2) . . ?
O5 K1' O57 163.4(4) . . ?
O45 K1' O57 139.6(3) . . ?
O73 K1' O57 49.2(2) . . ?
K1 K1' O30 120.8(3) . . ?
O42 K1' O30 54.7(3) . . ?
O8 K1' O30 56.4(3) . . ?
O4 K1' O30 100.0(3) . . ?
O5 K1' O30 54.9(3) . . ?
O45 K1' O30 55.5(2) . . ?
O73 K1' O30 113.7(3) . . ?
O57 K1' O30 139.2(4) . . ?
K1 K1' O15 118.0(3) . . ?
O42 K1' O15 54.7(2) . . ?
O8 K1' O15 98.8(3) . . ?
O4 K1' O15 55.3(2) . . ?
O5 K1' O15 141.2(3) . . ?
O45 K1' O15 114.0(3) . . ?
O73 K1' O15 54.3(2) . . ?
O57 K1' O15 52.8(2) . . ?
O30 K1' O15 86.7(3) . . ?
K1 K1' P3 68.67(17) . . ?
O42 K1' P3 84.9(2) . . ?
O8 K1' P3 83.2(2) . . ?
O4 K1' P3 146.8(3) . . ?
O5 K1' P3 26.80(14) . . ?
O45 K1' P3 27.48(19) . . ?
O73 K1' P3 114.9(2) . . ?
O57 K1' P3 155.7(3) . . ?
O30 K1' P3 60.0(2) . . ?
O15 K1' P3 138.7(3) . . ?
O58 K1 K1' 144.9(3) . . ?
O58 K1 O79 105.0(3) . . ?
K1' K1 O79 92.3(3) . . ?
O58 K1 O24 64.2(3) . . ?
K1' K1 O24 140.5(3) . . ?
O79 K1 O24 104.9(3) . . ?
O58 K1 O7 57.3(3) . . ?
K1' K1 O7 90.6(2) . . ?
O79 K1 O7 98.2(3) . . ?
O24 K1 O7 120.8(3) . . ?
O58 K1 O10 119.8(3) . . ?
K1' K1 O10 87.6(2) . . ?
O79 K1 O10 96.0(3) . . ?
O24 K1 O10 55.9(2) . . ?
O7 K1 O10 165.7(3) . . ?
O58 K1 O73 100.1(3) . . ?
K1' K1 O73 62.9(2) . . ?
O79 K1 O73 59.0(2) . . ?
O24 K1 O73 155.4(3) . . ?
O7 K1 O73 51.3(2) . . ?
O10 K1 O73 138.1(3) . . ?
O58 K1 O45 152.5(3) . . ?
K1' K1 O45 61.9(2) . . ?
O79 K1 O45 57.8(3) . . ?
O24 K1 O45 97.6(3) . . ?
O7 K1 O45 139.9(3) . . ?
O10 K1 O45 49.7(2) . . ?
O73 K1 O45 89.0(3) . . ?
O58 K1 O23 56.3(3) . . ?
K1' K1 O23 118.6(3) . . ?
O79 K1 O23 53.9(3) . . ?
O24 K1 O23 100.0(3) . . ?
O7 K1 O23 54.3(2) . . ?
O10 K1 O23 137.9(2) . . ?
O73 K1 O23 55.8(2) . . ?
O45 K1 O23 111.7(3) . . ?
O58 K1 O18 98.2(3) . . ?
K1' K1 O18 116.4(3) . . ?
O79 K1 O18 53.9(2) . . ?
O24 K1 O18 55.3(2) . . ?
O7 K1 O18 139.3(3) . . ?
O10 K1 O18 52.7(2) . . ?
O73 K1 O18 112.9(3) . . ?
O45 K1 O18 54.6(2) . . ?
O23 K1 O18 85.4(2) . . ?
O58 K1 P2 83.3(2) . . ?
K1' K1 P2 68.07(17) . . ?
O79 K1 P2 84.4(2) . . ?
O24 K1 P2 147.4(2) . . ?
O7 K1 P2 26.94(17) . . ?
O10 K1 P2 155.6(2) . . ?
O73 K1 P2 27.55(17) . . ?
O45 K1 P2 113.3(2) . . ?
O23 K1 P2 60.05(17) . . ?
O18 K1 P2 137.4(2) . . ?
O116 K2' O41 145.6(7) . 3_566 ?
O116 K2' K2 125.1(7) . . ?
O41 K2' K2 89.3(4) 3_566 . ?
O116 K2' O10 107.0(7) . . ?
O41 K2' O10 69.1(4) 3_566 . ?
K2 K2' O10 87.9(5) . . ?
O116 K2' O68 98.1(7) . 3_566 ?
O41 K2' O68 51.1(3) 3_566 3_566 ?
K2 K2' O68 132.4(5) . 3_566 ?
O10 K2' O68 98.4(4) . 3_566 ?
O116 K2' O24 59.2(6) . . ?
O41 K2' O24 99.1(4) 3_566 . ?
K2 K2' O24 130.5(6) . . ?
O10 K2' O24 51.8(3) . . ?
O68 K2' O24 86.3(4) 3_566 . ?
O116 K2' O47 97.6(6) . . ?
O41 K2' O47 52.4(3) 3_566 . ?
K2 K2' O47 129.3(5) . . ?
O10 K2' O47 50.9(3) . . ?
O68 K2' O47 49.6(3) 3_566 . ?
O24 K2' O47 48.3(3) . . ?
O116 K2' W7 112.5(6) . 3_566 ?
O41 K2' W7 33.2(2) 3_566 3_566 ?
K2 K2' W7 122.4(4) . 3_566 ?
O10 K2' W7 72.9(3) . 3_566 ?
O68 K2' W7 26.58(19) 3_566 3_566 ?
O24 K2' W7 76.6(3) . 3_566 ?
O47 K2' W7 29.76(19) . 3_566 ?
O116 K2' W5 85.7(6) . . ?
O41 K2' W5 73.7(3) 3_566 . ?
K2 K2' W5 120.6(5) . . ?
O10 K2' W5 32.68(19) . . ?
O68 K2' W5 77.1(3) 3_566 . ?
O24 K2' W5 26.85(17) . . ?
O47 K2' W5 28.73(18) . . ?
W7 K2' W5 58.27(17) 3_566 . ?
O116 K2' K1 67.5(7) . . ?
O41 K2' K1 117.8(5) 3_566 . ?
K2 K2' K1 88.2(4) . . ?
O10 K2' K1 48.7(3) . . ?
O68 K2' K1 130.4(4) 3_566 . ?
O24 K2' K1 44.9(2) . . ?
O47 K2' K1 84.2(3) . . ?
W7 K2' K1 113.5(3) 3_566 . ?
W5 K2' K1 55.4(2) . . ?
O116 K2' Co2 29.4(5) . . ?
O41 K2' Co2 122.9(4) 3_566 . ?
K2 K2' Co2 137.7(5) . . ?
O10 K2' Co2 80.5(3) . . ?
O68 K2' Co2 89.6(4) 3_566 . ?
O24 K2' Co2 30.00(18) . . ?
O47 K2' Co2 70.8(3) . . ?
W7 K2' Co2 92.8(3) 3_566 . ?
W5 K2' Co2 56.27(17) . . ?
K1 K2' Co2 53.98(19) . . ?
O116 K2' Li1 89.0(7) . 3_566 ?
O41 K2' Li1 69.9(4) 3_566 3_566 ?
K2 K2' Li1 123.9(5) . 3_566 ?
O10 K2' Li1 126.7(5) . 3_566 ?
O68 K2' Li1 28.3(3) 3_566 3_566 ?
O24 K2' Li1 104.5(4) . 3_566 ?
O47 K2' Li1 77.2(4) . 3_566 ?
W7 K2' Li1 54.2(3) 3_566 3_566 ?
W5 K2' Li1 103.1(3) . 3_566 ?
K1 K2' Li1 147.8(4) . 3_566 ?
Co2 K2' Li1 94.8(4) . 3_566 ?
O105 K2 O5 112.5(6) . . ?
O105 K2 K2' 127.6(6) . . ?
O5 K2 K2' 85.3(4) . . ?
O105 K2 O9 147.9(5) . 3_566 ?
O5 K2 O9 67.8(3) . 3_566 ?
K2' K2 O9 84.4(4) . 3_566 ?
O105 K2 O133 75.6(6) . 2 ?
O5 K2 O133 155.3(6) . 2 ?
K2' K2 O133 108.7(7) . 2 ?
O9 K2 O133 92.8(5) 3_566 2 ?
O105 K2 O85 99.2(5) . 3_566 ?
O5 K2 O85 100.8(4) . 3_566 ?
K2' K2 O85 126.4(5) . 3_566 ?
O9 K2 O85 51.5(3) 3_566 3_566 ?
O133 K2 O85 54.5(5) 2 3_566 ?
O105 K2 O8 62.4(5) . . ?
O5 K2 O8 53.3(3) . . ?
K2' K2 O8 129.9(4) . . ?
O9 K2 O8 101.1(4) 3_566 . ?
O133 K2 O8 120.5(6) 2 . ?
O85 K2 O8 91.7(4) 3_566 . ?
O105 K2 O28 100.3(5) . . ?
O5 K2 O28 53.0(3) . . ?
K2' K2 O28 127.1(4) . . ?
O9 K2 O28 52.7(3) 3_566 . ?
O133 K2 O28 103.3(5) 2 . ?
O85 K2 O28 51.0(3) 3_566 . ?
O8 K2 O28 51.0(3) . . ?
O105 K2 O101 43.2(5) . . ?
O5 K2 O101 112.7(5) . . ?
K2' K2 O101 161.5(5) . . ?
O9 K2 O101 105.5(4) 3_566 . ?
O133 K2 O101 56.2(6) 2 . ?
O85 K2 O101 56.3(4) 3_566 . ?
O8 K2 O101 64.4(4) . . ?
O28 K2 O101 70.1(4) . . ?
O105 K2 W8 113.7(5) . 3_566 ?
O5 K2 W8 74.1(2) . 3_566 ?
K2' K2 W8 118.5(4) . 3_566 ?
O9 K2 W8 34.14(19) 3_566 3_566 ?
O133 K2 W8 81.3(5) 2 3_566 ?
O85 K2 W8 27.15(19) 3_566 3_566 ?
O8 K2 W8 79.6(3) . 3_566 ?
O28 K2 W8 29.66(18) . 3_566 ?
O101 K2 W8 72.4(3) . 3_566 ?
O105 K2 W3 88.7(5) . . ?
O5 K2 W3 34.70(19) . . ?
K2' K2 W3 120.0(4) . . ?
O9 K2 W3 74.7(3) 3_566 . ?
O133 K2 W3 127.5(5) 2 . ?
O85 K2 W3 80.3(3) 3_566 . ?
O8 K2 W3 27.16(17) . . ?
O28 K2 W3 30.34(18) . . ?
O101 K2 W3 78.1(4) . . ?
W8 K2 W3 59.77(14) 3_566 . ?
O105 K2 Co1 31.1(4) . . ?
O5 K2 Co1 84.2(3) . . ?
K2' K2 Co1 140.7(4) . . ?
O9 K2 Co1 125.4(4) 3_566 . ?
O133 K2 Co1 96.0(5) 2 . ?
O85 K2 Co1 92.8(3) 3_566 . ?
O8 K2 Co1 31.71(17) . . ?
O28 K2 Co1 72.9(3) . . ?
O101 K2 Co1 43.8(3) . . ?
W8 K2 Co1 94.6(2) 3_566 . ?
W3 K2 Co1 57.62(15) . . ?
K3' K3 O33 87.4(4) . . ?
K3' K3 O105 128.3(6) . . ?
O33 K3 O105 144.1(6) . . ?
K3' K3 O57 85.3(4) . . ?
O33 K3 O57 68.1(4) . . ?
O105 K3 O57 106.6(6) . . ?
K3' K3 O88 133.6(5) . . ?
O33 K3 O88 54.0(3) . . ?
O105 K3 O88 94.6(5) . . ?
O57 K3 O88 100.0(5) . . ?
K3' K3 O4 127.8(5) . . ?
O33 K3 O4 98.6(5) . . ?
O105 K3 O4 58.6(5) . . ?
O57 K3 O4 51.1(3) . . ?
O88 K3 O4 86.9(4) . . ?
K3' K3 O26 127.5(5) . . ?
O33 K3 O26 52.3(3) . . ?
O105 K3 O26 95.5(6) . . ?
O57 K3 O26 51.7(3) . . ?
O88 K3 O26 50.1(3) . . ?
O4 K3 O26 48.7(3) . . ?
K3' K3 O127 163.6(7) . . ?
O33 K3 O127 109.0(6) . . ?
O105 K3 O127 35.4(6) . . ?
O57 K3 O127 100.8(6) . . ?
O88 K3 O127 60.8(5) . . ?
O4 K3 O127 51.8(5) . . ?
O26 K3 O127 66.3(6) . . ?
K3' K3 W1 121.4(4) . . ?
O33 K3 W1 34.1(2) . . ?
O105 K3 W1 110.1(5) . . ?
O57 K3 W1 73.4(3) . . ?
O88 K3 W1 28.0(2) . . ?
O4 K3 W1 76.9(3) . . ?
O26 K3 W1 29.44(17) . . ?
O127 K3 W1 74.9(5) . . ?
K3' K3 Li1 124.7(5) . . ?
O33 K3 Li1 72.3(3) . . ?
O105 K3 Li1 87.2(5) . . ?
O57 K3 Li1 128.3(5) . . ?
O88 K3 Li1 28.4(3) . . ?
O4 K3 Li1 106.2(4) . . ?
O26 K3 Li1 78.0(4) . . ?
O127 K3 Li1 62.8(5) . . ?
W1 K3 Li1 55.3(3) . . ?
K3' K3 W4 118.3(4) . . ?
O33 K3 W4 73.3(3) . . ?
O105 K3 W4 84.3(5) . . ?
O57 K3 W4 33.0(2) . . ?
O88 K3 W4 77.9(4) . . ?
O4 K3 W4 26.32(17) . . ?
O26 K3 W4 29.23(17) . . ?
O127 K3 W4 68.7(5) . . ?
W1 K3 W4 58.4(2) . . ?
Li1 K3 W4 104.3(4) . . ?
K3' K3 K1' 86.5(4) . . ?
O33 K3 K1' 115.3(4) . . ?
O105 K3 K1' 69.4(4) . . ?
O57 K3 K1' 47.2(2) . . ?
O88 K3 K1' 130.3(5) . . ?
O4 K3 K1' 44.1(2) . . ?
O26 K3 K1' 83.8(3) . . ?
O127 K3 K1' 86.7(5) . . ?
W1 K3 K1' 112.7(4) . . ?
Li1 K3 K1' 148.8(4) . . ?
W4 K3 K1' 54.6(2) . . ?
K3 K3' O116 126.6(7) . . ?
K3 K3' O54 87.6(4) . . ?
O116 K3' O54 145.7(7) . . ?
K3 K3' O7 90.2(5) . . ?
O116 K3' O7 108.3(6) . . ?
O54 K3' O7 69.9(4) . . ?
K3 K3' O128 93.4(10) . 4_566 ?
O116 K3' O128 107.3(13) . 4_566 ?
O54 K3' O128 62.7(11) . 4_566 ?
O7 K3' O128 132.2(11) . 4_566 ?
K3 K3' O81 130.5(5) . 4_566 ?
O116 K3' O81 96.0(7) . 4_566 ?
O54 K3' O81 52.5(3) . 4_566 ?
O7 K3' O81 99.8(4) . 4_566 ?
O128 K3' O81 45.5(10) 4_566 4_566 ?
K3 K3' O133 109.3(6) . 4_566 ?
O116 K3' O133 74.6(7) . 4_566 ?
O54 K3' O133 92.9(6) . 4_566 ?
O7 K3' O133 153.7(6) . 4_566 ?
O128 K3' O133 33.1(11) 4_566 4_566 ?
O81 K3' O133 54.2(5) 4_566 4_566 ?
K3 K3' O58 132.5(5) . . ?
O116 K3' O58 60.3(6) . . ?
O54 K3' O58 100.5(4) . . ?
O7 K3' O58 51.2(3) . . ?
O128 K3' O58 131.9(10) 4_566 . ?
O81 K3' O58 87.7(4) 4_566 . ?
O133 K3' O58 116.8(6) 4_566 . ?
K3 K3' O83 130.7(5) . . ?
O116 K3' O83 98.0(6) . . ?
O54 K3' O83 52.6(3) . . ?
O7 K3' O83 52.5(3) . . ?
O128 K3' O83 91.9(10) 4_566 . ?
O81 K3' O83 49.0(3) 4_566 . ?
O133 K3' O83 101.4(5) 4_566 . ?
O58 K3' O83 50.2(3) . . ?
K3 K3' O131 165.7(6) . . ?
O116 K3' O131 42.5(6) . . ?
O54 K3' O131 103.4(5) . . ?
O7 K3' O131 102.0(5) . . ?
O128 K3' O131 83.9(11) 4_566 . ?
O81 K3' O131 55.1(4) 4_566 . ?
O133 K3' O131 61.7(6) 4_566 . ?
O58 K3' O131 55.1(4) . . ?
O83 K3' O131 63.5(4) . . ?
K3 K3' W6 121.3(4) . . ?
O116 K3' W6 112.0(6) . . ?
O54 K3' W6 33.7(2) . . ?
O7 K3' W6 73.8(3) . . ?
O128 K3' W6 63.8(10) 4_566 . ?
O81 K3' W6 27.34(19) 4_566 . ?
O133 K3' W6 80.9(5) 4_566 . ?
O58 K3' W6 78.1(3) . . ?
O83 K3' W6 29.03(17) . . ?
O131 K3' W6 69.9(4) . . ?
K3 K3' K1 92.0(4) . . ?
O116 K3' K1 69.1(6) . . ?
O54 K3' K1 117.9(4) . . ?
O7 K3' K1 48.0(2) . . ?
O128 K3' K1 174.6(11) 4_566 . ?
O81 K3' K1 130.0(4) 4_566 . ?
O133 K3' K1 143.6(6) 4_566 . ?
O58 K3' K1 43.0(2) . . ?
O83 K3' K1 84.8(3) . . ?
O131 K3' K1 90.9(4) . . ?
W6 K3' K1 113.4(3) . . ?
O75 K5 O118 83.3(7) . 4_576 ?
O75 K5 O19 62.4(4) . . ?
O118 K5 O19 62.3(5) 4_576 . ?
O75 K5 O98 150.6(5) . . ?
O118 K5 O98 84.9(6) 4_576 . ?
O19 K5 O98 132.7(5) . . ?
O75 K5 O32 112.9(4) . . ?
O118 K5 O32 68.0(5) 4_576 . ?
O19 K5 O32 50.5(3) . . ?
O98 K5 O32 87.1(4) . . ?
O75 K5 W10 30.0(2) . . ?
O118 K5 W10 76.7(5) 4_576 . ?
O19 K5 W10 33.6(2) . . ?
O98 K5 W10 161.4(4) . . ?
O32 K5 W10 83.6(2) . . ?
O75 K5 W5 89.7(3) . . ?
O118 K5 W5 69.4(5) 4_576 . ?
O19 K5 W5 28.15(19) . . ?
O98 K5 W5 111.0(4) . . ?
O32 K5 W5 24.10(15) . . ?
W10 K5 W5 59.91(14) . . ?
O39 K7 O120 123.9(9) . . ?
O39 K7 O70 69.5(6) . . ?
O120 K7 O70 119.8(8) . . ?
O39 K7 O72 57.4(5) . . ?
O120 K7 O72 67.0(7) . . ?
O70 K7 O72 90.0(6) . . ?
O39 K7 O89 89.4(5) . . ?
O120 K7 O89 65.8(6) . . ?
O70 K7 O89 55.3(5) . . ?
O72 K7 O89 57.6(4) . . ?
O39 K7 O109 78.6(7) . 4_565 ?
O120 K7 O109 72.9(8) . 4_565 ?
O70 K7 O109 147.3(8) . 4_565 ?
O72 K7 O109 66.3(7) . 4_565 ?
O89 K7 O109 119.3(8) . 4_565 ?
O39 K7 W17 30.9(3) . . ?
O120 K7 W17 94.9(7) . . ?
O70 K7 W17 72.7(4) . . ?
O72 K7 W17 28.0(2) . . ?
O89 K7 W17 65.5(4) . . ?
O109 K7 W17 76.3(6) 4_565 . ?
O39 K7 W24 72.5(5) . . ?
O120 K7 W24 92.5(6) . . ?
O70 K7 W24 30.2(3) . . ?
O72 K7 W24 65.8(4) . . ?
O89 K7 W24 26.6(2) . . ?
O109 K7 W24 131.9(7) 4_565 . ?
W17 K7 W24 59.2(3) . . ?
O39 K7 K8 51.4(5) . 4_565 ?
O120 K7 K8 106.3(9) . 4_565 ?
O70 K7 K8 118.8(7) . 4_565 ?
O72 K7 K8 72.4(6) . 4_565 ?
O89 K7 K8 128.7(7) . 4_565 ?
O109 K7 K8 34.5(5) 4_565 4_565 ?
W17 K7 K8 65.0(4) . 4_565 ?
W24 K7 K8 122.2(5) . 4_565 ?
O109 K8 O43 123.1(9) . 4_566 ?
O109 K8 O1 124.3(8) . 4_566 ?
O43 K8 O1 53.3(4) 4_566 4_566 ?
O109 K8 O117 60.5(7) . . ?
O43 K8 O117 123.9(7) 4_566 . ?
O1 K8 O117 78.3(6) 4_566 . ?
O109 K8 O78 80.5(6) . 4_566 ?
O43 K8 O78 56.5(4) 4_566 4_566 ?
O1 K8 O78 50.4(3) 4_566 4_566 ?
O117 K8 O78 71.7(5) . 4_566 ?
O109 K8 W18 141.6(8) . 4_566 ?
O43 K8 W18 30.9(2) 4_566 4_566 ?
O1 K8 W18 28.2(2) 4_566 4_566 ?
O117 K8 W18 106.5(6) . 4_566 ?
O78 K8 W18 61.3(3) 4_566 4_566 ?
O109 K8 K7 46.3(7) . 4_566 ?
O43 K8 K7 82.7(6) 4_566 4_566 ?
O1 K8 K7 118.8(6) 4_566 4_566 ?
O117 K8 K7 100.9(6) . 4_566 ?
O78 K8 K7 71.0(4) 4_566 4_566 ?
W18 K8 K7 111.9(6) 4_566 4_566 ?
O108 K9 O29 96.5(8) . 3_566 ?
O108 K9 O25 151.4(9) . . ?
O29 K9 O25 61.1(5) 3_566 . ?
O108 K9 Co10 124.8(7) . . ?
O29 K9 Co10 113.1(7) 3_566 . ?
O25 K9 Co10 82.4(6) . . ?
O108 K9 W16 85.5(6) . 3_566 ?
O29 K9 W16 27.7(2) 3_566 3_566 ?
O25 K9 W16 66.4(4) . 3_566 ?
Co10 K9 W16 138.6(7) . 3_566 ?
O108 K9 Co7 82.5(5) . 2 ?
O29 K9 Co7 81.9(5) 3_566 2 ?
O25 K9 Co7 109.3(6) . 2 ?
Co10 K9 Co7 58.8(4) . 2 ?
W16 K9 Co7 105.5(6) 3_566 2 ?
O108 K9 W20 130.9(7) . . ?
O29 K9 W20 65.8(4) 3_566 . ?
O25 K9 W20 26.3(2) . . ?
Co10 K9 W20 104.0(6) . . ?
W16 K9 W20 57.1(3) 3_566 . ?
Co7 K9 W20 134.0(6) 2 . ?
O108 K9 W8 103.6(7) . 3_566 ?
O29 K9 W8 29.4(3) 3_566 3_566 ?
O25 K9 W8 66.3(4) . 3_566 ?
Co10 K9 W8 86.3(5) . 3_566 ?
W16 K9 W8 57.0(3) 3_566 3_566 ?
Co7 K9 W8 55.7(3) 2 3_566 ?
W20 K9 W8 82.9(4) . 3_566 ?
O88 Li1 O68 160.8(9) . . ?
O88 Li1 O94 84.4(6) . . ?
O68 Li1 O94 84.6(7) . . ?
O88 Li1 K3 50.4(4) . . ?
O68 Li1 K3 138.6(7) . . ?
O94 Li1 K3 71.4(4) . . ?
O88 Li1 K2' 139.4(6) . 3_566 ?
O68 Li1 K2' 50.0(5) . 3_566 ?
O94 Li1 K2' 72.8(5) . 3_566 ?
K3 Li1 K2' 90.1(4) . 3_566 ?
O81 Li2 O62 104.1(14) . . ?
O81 Li2 W6 54.3(8) . 4_565 ?
O62 Li2 W6 51.1(7) . 4_565 ?
O81 Li2 O121 86.7(12) . . ?
O62 Li2 O121 123.1(15) . . ?
W6 Li2 O121 105.3(13) 4_565 . ?
O81 Li2 O130 131.5(13) . . ?
O62 Li2 O130 90.9(11) . . ?
W6 Li2 O130 130.7(12) 4_565 . ?
O121 Li2 O130 123.0(16) . . ?
O81 Li2 Co3 48.6(6) . . ?
O62 Li2 Co3 148.6(12) . . ?
W6 Li2 Co3 98.2(7) 4_565 . ?
O121 Li2 Co3 51.4(10) . . ?
O130 Li2 Co3 118.5(12) . . ?
O81 Li2 O100 79.6(10) . . ?
O62 Li2 O100 162.8(11) . . ?
W6 Li2 O100 133.6(10) 4_565 . ?
O121 Li2 O100 73.6(12) . . ?
O130 Li2 O100 74.8(10) . . ?
Co3 Li2 O100 43.8(5) . . ?
O81 Li2 Co4 142.1(12) . . ?
O62 Li2 Co4 48.4(6) . . ?
W6 Li2 Co4 97.8(8) 4_565 . ?
O121 Li2 Co4 128.6(13) . . ?
O130 Li2 Co4 45.1(8) . . ?
Co3 Li2 Co4 162.9(10) . . ?
O100 Li2 Co4 119.4(9) . . ?
O81 Li2 Li4 152.9(11) . . ?
O62 Li2 Li4 85.5(8) . . ?
W6 Li2 Li4 134.8(9) 4_565 . ?
O121 Li2 Li4 109.5(13) . . ?
O130 Li2 Li4 21.6(7) . . ?
Co3 Li2 Li4 126.0(9) . . ?
O100 Li2 Li4 84.4(8) . . ?
Co4 Li2 Li4 37.3(4) . . ?
O111 Li3 O106 155.2(18) . . ?
O111 Li3 O13 103.4(12) . . ?
O106 Li3 O13 98.1(11) . . ?
O111 Li3 O132 83.0(13) . . ?
O106 Li3 O132 89.6(11) . . ?
O13 Li3 O132 137.2(13) . . ?
O111 Li3 O112 114.8(13) . . ?
O106 Li3 O112 84.1(10) . . ?
O13 Li3 O112 69.6(6) . . ?
O132 Li3 O112 69.5(10) . . ?
O111 Li3 Co4 129.5(12) . . ?
O106 Li3 Co4 51.8(7) . . ?
O13 Li3 Co4 108.0(8) . . ?
O132 Li3 Co4 47.4(9) . . ?
O112 Li3 Co4 47.4(4) . . ?
O111 Li3 W23 101.9(10) . . ?
O106 Li3 W23 89.7(9) . . ?
O13 Li3 W23 32.3(3) . . ?
O132 Li3 W23 169.0(12) . . ?
O112 Li3 W23 99.6(7) . . ?
Co4 Li3 W23 125.5(7) . . ?
O111 Li3 W1 108.5(12) . . ?
O106 Li3 W1 96.0(11) . . ?
O13 Li3 W1 38.5(4) . . ?
O132 Li3 W1 99.0(11) . . ?
O112 Li3 W1 31.8(3) . . ?
Co4 Li3 W1 76.7(5) . . ?
W23 Li3 W1 70.2(4) . . ?
O130 Li4 O112 117.5(15) . . ?
O130 Li4 Co4 67.5(13) . . ?
O112 Li4 Co4 65.5(7) . . ?
O130 Li4 O63 92.7(12) . . ?
O112 Li4 O63 77.6(6) . . ?
Co4 Li4 O63 119.9(8) . . ?
O130 Li4 W1 122.1(12) . . ?
O112 Li4 W1 36.9(4) . . ?
Co4 Li4 W1 98.9(6) . . ?
O63 Li4 W1 44.0(3) . . ?
O130 Li4 Li2 33.3(11) . . ?
O112 Li4 Li2 122.6(10) . . ?
Co4 Li4 Li2 57.4(6) . . ?
O63 Li4 Li2 125.8(7) . . ?
W1 Li4 Li2 148.2(7) . . ?
O103 Li5 O76 86.3(8) . 3_666 ?
O103 Li5 O84 91.0(8) . . ?
O76 Li5 O84 177.3(9) 3_666 . ?
O126 Li6 O16 119.5(17) . . ?
O33 P1 O38 112.1(5) . . ?
O33 P1 O54 113.5(5) . . ?
O38 P1 O54 111.2(4) . . ?
O33 P1 O6 108.2(4) . . ?
O38 P1 O6 105.1(5) . . ?
O54 P1 O6 106.2(5) . . ?
O57 P2 O12 111.0(4) . . ?
O57 P2 O7 113.0(5) . . ?
O12 P2 O7 110.1(5) . . ?
O57 P2 O73 106.9(4) . . ?
O12 P2 O73 107.9(5) . . ?
O7 P2 O73 107.9(4) . . ?
O57 P2 K1 97.3(3) . . ?
O12 P2 K1 151.7(3) . . ?
O7 P2 K1 56.6(3) . . ?
O73 P2 K1 60.9(4) . . ?
O57 P2 K1' 59.1(3) . . ?
O12 P2 K1' 153.7(4) . . ?
O7 P2 K1' 96.0(3) . . ?
O73 P2 K1' 58.7(3) . . ?
K1 P2 K1' 45.73(14) . . ?
O5 P3 O10 111.0(4) . . ?
O5 P3 O45 109.5(4) . . ?
O10 P3 O45 108.7(5) . . ?
O5 P3 O3 110.6(4) . . ?
O10 P3 O3 109.8(4) . . ?
O45 P3 O3 107.2(5) . . ?
O5 P3 K1' 58.4(3) . . ?
O10 P3 K1' 97.7(3) . . ?
O45 P3 K1' 60.5(3) . . ?
O3 P3 K1' 152.5(4) . . ?
O5 P3 K1 95.9(3) . . ?
O10 P3 K1 58.6(3) . . ?
O45 P3 K1 61.1(3) . . ?
O3 P3 K1 153.5(3) . . ?
K1' P3 K1 45.77(14) . . ?
O41 P4 O20 111.4(4) . . ?
O41 P4 O9 113.9(5) . . ?
O20 P4 O9 110.4(5) . . ?
O41 P4 O35 107.1(5) . . ?
O20 P4 O35 106.0(4) . . ?
O9 P4 O35 107.7(5) . . ?
W18 O1 W23 118.4(3) . . ?
W18 O1 K8 101.8(5) . 4_565 ?
W23 O1 K8 110.4(4) . 4_565 ?
W11 O2 W14 146.1(5) . . ?
P3 O3 W10 125.6(4) . . ?
P3 O3 W20 124.8(4) . . ?
W10 O3 W20 96.0(3) . . ?
W4 O4 Co1 158.9(4) . . ?
W4 O4 K1' 102.7(3) . . ?
Co1 O4 K1' 96.1(3) . . ?
W4 O4 K3 96.9(4) . . ?
Co1 O4 K3 95.3(4) . . ?
K1' O4 K3 82.0(3) . . ?
P3 O5 W3 132.3(5) . . ?
P3 O5 K2 130.7(5) . . ?
W3 O5 K2 96.9(3) . . ?
P3 O5 K1' 94.8(4) . . ?
W3 O5 K1' 87.3(3) . . ?
K2 O5 K1' 84.3(3) . . ?
P1 O6 W13 126.5(4) . . ?
P1 O6 W17 124.7(5) . . ?
W13 O6 W17 92.4(3) . . ?
P1 O6 Co8 122.9(5) . . ?
W13 O6 Co8 89.6(4) . . ?
W17 O6 Co8 90.3(3) . . ?
P2 O7 W2 134.0(4) . . ?
P2 O7 K3' 125.5(4) . . ?
W2 O7 K3' 100.5(4) . . ?
P2 O7 K1 96.4(4) . . ?
W2 O7 K1 88.7(2) . . ?
K3' O7 K1 84.4(3) . . ?
W3 O8 Co1 154.4(5) . . ?
W3 O8 K1' 103.4(3) . . ?
Co1 O8 K1' 100.6(4) . . ?
W3 O8 K2 98.0(4) . . ?
Co1 O8 K2 94.0(3) . . ?
K1' O8 K2 82.6(3) . . ?
P4 O9 W8 135.7(5) . . ?
P4 O9 K2 127.9(5) . 3_566 ?
W8 O9 K2 96.3(3) . 3_566 ?
P3 O10 W5 134.8(4) . . ?
P3 O10 K2' 125.1(4) . . ?
W5 O10 K2' 100.1(4) . . ?
P3 O10 K1 95.1(4) . . ?
W5 O10 K1 89.4(2) . . ?
K2' O10 K1 83.8(3) . . ?
P2 O12 W14 126.6(4) . . ?
P2 O12 W15 124.8(5) . . ?
W14 O12 W15 94.8(3) . . ?
W23 O13 W1 155.3(5) . . ?
W23 O13 Li3 103.8(6) . . ?
W1 O13 Li3 96.5(5) . . ?
W16 O14 W19 119.9(4) . . ?
W12 O15 W4 153.8(5) . . ?
W12 O15 K1' 92.7(3) . . ?
W4 O15 K1' 89.6(3) . . ?
W14 O16 Li6 141.1(7) . . ?
W22 O17 W20 145.6(4) . . ?
W9 O18 W5 152.7(5) . . ?
W9 O18 K1 94.2(3) . . ?
W5 O18 K1 89.8(3) . . ?
W10 O19 W5 151.7(4) . . ?
W10 O19 K5 83.1(3) . . ?
W5 O19 K5 108.2(4) . . ?
P4 O20 W19 127.5(5) . . ?
P4 O20 W16 127.2(4) . . ?
W19 O20 W16 94.4(3) . . ?
W19 O21 W10 156.0(6) 3_566 . ?
W18 O22 W6 152.4(4) . . ?
W11 O23 W2 154.8(4) . . ?
W11 O23 K1 95.3(3) . . ?
W2 O23 K1 87.6(3) . . ?
W5 O24 Co2 159.9(4) . . ?
W5 O24 K1 102.7(4) . . ?
Co2 O24 K1 94.9(3) . . ?
W5 O24 K2' 97.3(4) . . ?
Co2 O24 K2' 95.3(3) . . ?
K1 O24 K2' 80.2(3) . . ?
W20 O25 W3 152.5(5) . . ?
W20 O25 K9 103.2(5) . . ?
W3 O25 K9 103.7(4) . . ?
W1 O26 W4 169.9(5) . . ?
W1 O26 K3 89.3(4) . . ?
W4 O26 K3 93.2(3) . . ?
W14 O27 W15 118.0(5) . . ?
W8 O28 W3 169.4(4) 3_566 . ?
W8 O28 K2 92.1(4) 3_566 . ?
W3 O28 K2 92.3(3) . . ?
W16 O29 W8 152.8(5) . . ?
W16 O29 K9 102.6(5) . 3_566 ?
W8 O29 K9 103.8(5) . 3_566 ?
W22 O30 W3 155.3(5) . . ?
W22 O30 K1' 94.3(4) . . ?
W3 O30 K1' 88.9(3) . . ?
W11 O31 W12 120.0(4) . . ?
W5 O32 K5 104.7(4) . . ?
P1 O33 W1 136.2(5) . . ?
P1 O33 K3 126.0(5) . . ?
W1 O33 K3 97.8(4) . . ?
P4 O35 W24 125.1(4) . . ?
P4 O35 W21 125.6(5) . . ?
W24 O35 W21 93.2(3) . . ?
P4 O35 Co8 122.0(4) . . ?
W24 O35 Co8 90.6(3) . . ?
W21 O35 Co8 90.3(3) . . ?
W14 O37 W2 150.6(5) . . ?
P1 O38 W18 129.2(5) . . ?
P1 O38 W23 127.5(4) . . ?
W18 O38 W23 94.6(3) . . ?
W17 O39 W13 119.3(4) . . ?
W17 O39 K7 101.9(5) . . ?
W13 O39 K7 133.9(7) . . ?
W7 O40 Co7 152.6(5) . . ?
P4 O41 W7 135.9(5) . . ?
P4 O41 K2' 124.4(5) . 3_566 ?
W7 O41 K2' 99.6(4) . 3_566 ?
W22 O42 W12 151.2(5) . . ?
W22 O42 K1' 104.0(4) . . ?
W12 O42 K1' 103.7(3) . . ?
W13 O43 W18 144.6(5) . . ?
W13 O43 K8 115.9(5) . 4_565 ?
W18 O43 K8 99.0(5) . 4_565 ?
W12 O44 Co6 159.3(6) . . ?
P3 O45 W9 125.5(4) . . ?
P3 O45 W22 126.1(5) . . ?
W9 O45 W22 94.2(3) . . ?
P3 O45 K1' 92.0(3) . . ?
W9 O45 K1' 128.4(4) . . ?
W22 O45 K1' 87.7(3) . . ?
P3 O45 K1 92.1(4) . . ?
W9 O45 K1 88.2(3) . . ?
W22 O45 K1 127.7(3) . . ?
K1' O45 K1 52.9(2) . . ?
W9 O46 W22 120.3(5) . . ?
W5 O47 W7 170.1(5) . 3_566 ?
W5 O47 K2' 93.3(4) . . ?
W7 O47 K2' 90.0(4) 3_566 . ?
W19 O48 W7 152.8(5) . . ?
W13 O50 W21 138.5(5) . . ?
W13 O50 Co8 108.5(4) . . ?
W21 O50 Co8 107.8(4) . . ?
W15 O51 W4 152.5(4) . . ?
W16 O52 W20 158.5(4) 3_566 . ?
W13 O53 W6 152.8(5) . . ?
P1 O54 W6 135.7(6) . . ?
P1 O54 K3' 125.4(5) . . ?
W6 O54 K3' 98.8(4) . . ?
W18 O55 W14 157.6(5) . . ?
W24 O56 W7 151.8(5) . . ?
P2 O57 W4 136.1(5) . . ?
P2 O57 K1' 95.3(3) . . ?
W4 O57 K1' 89.2(3) . . ?
P2 O57 K3 125.8(5) . . ?
W4 O57 K3 98.1(3) . . ?
K1' O57 K3 85.5(3) . . ?
W2 O58 Co2 154.1(6) . . ?
W2 O58 K1 105.2(5) . . ?
Co2 O58 K1 99.6(4) . . ?
W2 O58 K3' 96.9(4) . . ?
Co2 O58 K3' 94.3(4) . . ?
K1 O58 K3' 80.7(3) . . ?
W24 O59 W19 144.6(5) . . ?
W10 O60 W9 147.7(5) . . ?
W6 O62 Li2 75.5(8) 4_565 . ?
W6 O62 Co4 158.7(6) 4_565 . ?
Li2 O62 Co4 92.2(8) . . ?
W17 O63 W1 152.3(4) . . ?
W17 O63 Li4 125.9(5) . . ?
W1 O63 Li4 76.2(4) . . ?
W24 O64 W17 139.6(5) . . ?
W24 O64 Co8 109.0(5) . . ?
W17 O64 Co8 107.9(4) . . ?
W20 O66 W10 118.4(4) . . ?
W7 O68 Li1 152.2(7) . . ?
W7 O68 K2' 99.9(5) . 3_566 ?
Li1 O68 K2' 101.7(6) . 3_566 ?
W23 O69 W15 154.4(5) . . ?
W21 O70 W24 119.8(4) . . ?
W21 O70 K7 133.3(6) . . ?
W24 O70 K7 101.7(6) . . ?
W19 O71 Co10 123.1(5) . 2_545 ?
W17 O72 K7 99.1(6) . . ?
P2 O73 W12 126.3(5) . . ?
P2 O73 W11 124.2(5) . . ?
W12 O73 W11 93.8(3) . . ?
P2 O73 K1' 94.2(4) . . ?
W12 O73 K1' 88.6(3) . . ?
W11 O73 K1' 127.4(3) . . ?
P2 O73 K1 91.5(4) . . ?
W12 O73 K1 129.9(4) . . ?
W11 O73 K1 87.9(3) . . ?
K1' O73 K1 53.4(2) . . ?
W21 O74 W16 145.6(5) . . ?
W10 O75 K5 107.3(5) . . ?
W22 O76 Li5 166.4(7) . 3_666 ?
W15 O77 W12 148.8(4) . . ?
W17 O78 W23 144.1(5) . . ?
W17 O78 K8 113.4(5) . 4_565 ?
W23 O78 K8 100.9(5) . 4_565 ?
W11 O79 W9 153.1(4) . . ?
W11 O79 K1 102.4(3) . . ?
W9 O79 K1 103.3(4) . . ?
Li2 O81 W6 78.4(9) . 4_565 ?
Li2 O81 Co3 93.2(9) . . ?
W6 O81 Co3 149.1(5) 4_565 . ?
Li2 O81 K3' 155.7(8) . 4_565 ?
W6 O81 K3' 98.4(4) 4_565 4_565 ?
Co3 O81 K3' 100.8(4) . 4_565 ?
W3 O82 Co10 158.2(7) . . ?
W6 O83 W2 168.2(6) . . ?
W6 O83 K3' 92.8(3) . . ?
W2 O83 K3' 93.2(4) . . ?
W15 O84 Li5 148.8(6) . . ?
W8 O85 Co3 151.0(6) . 4_566 ?
W8 O85 K2 100.9(4) . 3_566 ?
Co3 O85 K2 102.4(4) 4_566 3_566 ?
W8 O86 Co7 158.3(6) . 4_566 ?
W1 O88 Li1 151.0(7) . . ?
W1 O88 K3 98.9(4) . . ?
Li1 O88 K3 101.2(6) . . ?
W24 O89 K7 98.9(6) . . ?
W21 O91 W8 152.1(4) . . ?
O128 O93 Co8 139(3) 4_566 . ?
O128 O93 Co3 55(3) 4_566 4_566 ?
Co8 O93 Co3 162.3(5) . 4_566 ?
Co8 O94 Li1 160.6(6) . . ?
Co3 O100 Li2 65.5(7) . . ?
Li5 O103 Co6 149.8(8) . . ?
Co10 O104 Co7 125.1(9) 2_545 . ?
Co1 O105 K2 102.5(7) . . ?
Co1 O105 K3 108.6(8) . . ?
K2 O105 K3 102.8(6) . . ?
Li3 O106 Co4 86.3(9) . . ?
Co2 O109 K8 120.3(10) . . ?
Co2 O109 K7 132.8(8) . 4_566 ?
K8 O109 K7 99.2(9) . 4_566 ?
W1 O112 Li4 104.3(7) . . ?
W1 O112 Co4 150.8(5) . . ?
Li4 O112 Co4 61.4(6) . . ?
W1 O112 Li3 98.4(5) . . ?
Li4 O112 Li3 113.4(8) . . ?
Co4 O112 Li3 68.7(5) . . ?
O127 O115 Co1 73.3(12) . . ?
Co2 O116 K3' 106.9(11) . . ?
Co2 O116 K2' 108.3(10) . . ?
K3' O116 K2' 106.3(9) . . ?
Co2 O117 K8 96.5(7) . . ?
Co10 O118 K5 131.0(11) . 4_575 ?
Co3 O121 Li2 73.6(12) . . ?
O115 O127 Co1 67.8(12) . . ?
O115 O127 K3 143.7(16) . . ?
Co1 O127 K3 90.9(8) . . ?
O93 O128 Co3 93(3) 4_565 . ?
O93 O128 O133 139(5) 4_565 . ?
Co3 O128 O133 61(2) . . ?
O93 O128 K3' 143(4) 4_565 4_565 ?
Co3 O128 K3' 108(2) . 4_565 ?
O133 O128 K3' 77.7(18) . 4_565 ?
Li4 O130 Co4 68.8(12) . . ?
Li4 O130 Li2 125.1(16) . . ?
Co4 O130 Li2 82.9(11) . . ?
Co2 O131 K3' 84.3(6) . . ?
Co4 O132 Li3 69.7(11) . . ?
O128 O133 Co3 59.3(18) . . ?
O128 O133 K2 99.5(18) . 2_545 ?
Co3 O133 K2 107.1(10) . 2_545 ?
O128 O133 K3' 69.2(19) . 4_565 ?
Co3 O133 K3' 101.9(10) . 4_565 ?
K2 O133 K3' 137.1(8) 2_545 4_565 ?

loop_
_geom_bond_atom_site_label_1
_geom_bond_atom_site_label_2
_geom_bond_distance
_geom_bond_site_symmetry_2
_geom_bond_publ_flag
W1 O112 1.753(8) . ?
W1 O88 1.799(10) . ?
W1 O26 1.861(7) . ?
W1 O63 2.022(8) . ?
W1 O13 2.058(8) . ?
W1 O33 2.141(7) . ?
W1 Li4 2.826(15) . ?
W1 Li3 3.29(2) . ?
W1 K3 3.787(13) . ?
W2 O67 1.750(8) . ?
W2 O58 1.763(10) . ?
W2 O83 1.939(8) . ?
W2 O23 1.948(9) . ?
W2 O37 2.060(9) . ?
W2 O7 2.150(7) . ?
W2 K1 3.549(5) . ?
W2 K3' 3.869(11) . ?
W3 O82 1.752(9) . ?
W3 O8 1.755(8) . ?
W3 O28 1.924(9) . ?
W3 O30 1.940(8) . ?
W3 O25 2.059(7) . ?
W3 O5 2.183(8) . ?
W3 K1' 3.550(6) . ?
W3 K2 3.806(10) . ?
W4 O80 1.727(9) . ?
W4 O4 1.753(8) . ?
W4 O26 1.920(7) . ?
W4 O15 1.979(7) . ?
W4 O51 2.087(8) . ?
W4 O57 2.161(8) . ?
W4 K1' 3.659(6) . ?
W4 K3 3.925(14) . ?
W5 O32 1.739(7) . ?
W5 O24 1.784(8) . ?
W5 O47 1.886(9) . ?
W5 O18 1.952(9) . ?
W5 O19 2.046(8) . ?
W5 O10 2.149(7) . ?
W5 K1 3.655(5) . ?
W5 K2' 3.917(12) . ?
W5 K5 4.119(9) . ?
W6 O62 1.714(9) 4_566 ?
W6 O81 1.769(9) 4_566 ?
W6 O83 1.852(8) . ?
W6 O53 1.977(8) . ?
W6 O22 2.032(9) . ?
W6 Li2 2.13(2) 4_566 ?
W6 O54 2.142(8) . ?
W6 K3' 3.812(11) . ?
W7 O68 1.740(9) . ?
W7 O40 1.761(8) . ?
W7 O47 1.901(9) 3_566 ?
W7 O56 1.999(9) . ?
W7 O48 2.065(10) . ?
W7 O41 2.126(7) . ?
W7 K2' 3.831(13) 3_566 ?
W8 O86 1.749(9) . ?
W8 O85 1.752(9) . ?
W8 O28 1.867(9) 3_566 ?
W8 O91 1.984(9) . ?
W8 O29 2.034(7) . ?
W8 O9 2.129(8) . ?
W8 K2 3.770(9) 3_566 ?
W8 K9 4.03(2) 3_566 ?
W9 O11 1.782(8) . ?
W9 O18 1.889(8) . ?
W9 O46 1.896(9) . ?
W9 O79 1.927(8) . ?
W9 O60 1.959(9) . ?
W9 O45 2.277(7) . ?
W9 K1 3.744(5) . ?
W10 O75 1.739(8) . ?
W10 O19 1.852(9) . ?
W10 O60 1.922(9) . ?
W10 O21 1.942(9) . ?
W10 O66 1.961(10) . ?
W10 O3 2.247(7) . ?
W10 K5 3.324(10) . ?
W11 O65 1.712(8) . ?
W11 O23 1.868(9) . ?
W11 O31 1.912(9) . ?
W11 O79 1.924(9) . ?
W11 O2 1.942(7) . ?
W11 O73 2.331(7) . ?
W11 K1 3.721(5) . ?
W12 O44 1.774(10) . ?
W12 O15 1.853(6) . ?
W12 O77 1.940(8) . ?
W12 O42 1.945(8) . ?
W12 O31 1.948(7) . ?
W12 O73 2.249(9) . ?
W12 K1' 3.678(8) . ?
W13 O92 1.757(8) . ?
W13 O43 1.853(9) . ?
W13 O53 1.873(8) . ?
W13 O39 1.944(9) . ?
W13 O50 1.969(8) . ?
W13 O6 2.322(9) . ?
W14 O16 1.761(9) . ?
W14 O37 1.838(9) . ?
W14 O55 1.936(8) . ?
W14 O2 1.949(7) . ?
W14 O27 1.960(10) . ?
W14 O12 2.281(7) . ?
W15 O84 1.747(9) . ?
W15 O51 1.807(7) . ?
W15 O77 1.920(8) . ?
W15 O69 1.935(10) . ?
W15 O27 1.966(8) . ?
W15 O12 2.292(9) . ?
W16 O36 1.756(9) . ?
W16 O29 1.842(8) . ?
W16 O52 1.898(10) 3_566 ?
W16 O14 1.912(8) . ?
W16 O74 1.982(10) . ?
W16 O20 2.303(8) . ?
W16 K9 3.87(2) 3_566 ?
W17 O72 1.764(8) . ?
W17 O63 1.832(8) . ?
W17 O78 1.894(9) . ?
W17 O39 1.944(9) . ?
W17 O64 1.998(9) . ?
W17 O6 2.326(8) . ?
W17 K7 3.708(19) . ?
W18 O49 1.732(8) . ?
W18 O22 1.846(9) . ?
W18 O55 1.901(9) . ?
W18 O1 1.904(6) . ?
W18 O43 2.050(8) . ?
W18 O38 2.273(8) . ?
W18 K8 3.943(19) 4_565 ?
W19 O71 1.744(7) . ?
W19 O48 1.811(10) . ?
W19 O21 1.911(10) 3_566 ?
W19 O14 1.964(10) . ?
W19 O59 1.987(9) . ?
W19 O20 2.269(8) . ?
W20 O34 1.717(10) . ?
W20 O25 1.821(7) . ?
W20 O52 1.931(10) . ?
W20 O66 1.952(7) . ?
W20 O17 1.956(8) . ?
W20 O3 2.276(8) . ?
W20 K9 4.00(2) . ?
W21 O87 1.753(8) . ?
W21 O91 1.876(9) . ?
W21 O74 1.914(9) . ?
W21 O70 1.938(9) . ?
W21 O50 1.982(8) . ?
W21 O35 2.312(8) . ?
W22 O76 1.718(10) . ?
W22 O30 1.876(7) . ?
W22 O42 1.914(8) . ?
W22 O17 1.939(8) . ?
W22 O46 1.957(8) . ?
W22 O45 2.285(9) . ?
W22 K1' 3.663(7) . ?
W23 O90 1.745(10) . ?
W23 O13 1.809(7) . ?
W23 O69 1.927(10) . ?
W23 O1 2.001(5) . ?
W23 O78 2.008(9) . ?
W23 O38 2.291(8) . ?
W23 Li3 3.284(19) . ?
W24 O89 1.713(9) . ?
W24 O56 1.867(10) . ?
W24 O59 1.903(9) . ?
W24 O70 1.940(9) . ?
W24 O64 1.941(8) . ?
W24 O35 2.307(8) . ?
W24 K7 3.77(2) . ?
Co1 O8 2.034(8) . ?
Co1 O4 2.036(8) . ?
Co1 O105 2.04(2) . ?
Co1 O115 2.127(17) . ?
Co1 O102 2.151(17) . ?
Co1 O127 2.20(2) . ?
Co1 K1' 3.673(6) . ?
Co1 K2 3.860(10) . ?
Co2 O24 2.004(8) . ?
Co2 O58 2.027(10) . ?
Co2 O116 2.07(2) . ?
Co2 O109 2.15(2) . ?
Co2 O117 2.301(15) . ?
Co2 O131 2.36(2) . ?
Co2 K1 3.599(6) . ?
Co2 K3' 3.948(11) . ?
Co2 K2' 3.991(13) . ?
Co3 O128 1.78(5) . ?
Co3 O133 1.81(2) . ?
Co3 O85 1.933(10) 4_565 ?
Co3 O81 1.942(9) . ?
Co3 O100 1.964(19) . ?
Co3 O121 2.11(4) . ?
Co3 O93 2.163(8) 4_565 ?
Co3 Li2 2.58(2) . ?
Co3 K2 3.923(9) 2_545 ?
Co3 K3' 3.980(13) 4_565 ?
Co4 O130 1.98(3) . ?
Co4 Li4 2.00(2) . ?
Co4 O132 2.06(4) . ?
Co4 O106 2.071(17) . ?
Co4 O112 2.077(9) . ?
Co4 O62 2.080(10) . ?
Co4 O129 2.14(4) . ?
Co4 Li3 2.629(18) . ?
Co4 Li2 2.782(19) . ?
Co6 O44 1.851(10) 3_666 ?
Co6 O44 1.851(10) . ?
Co6 O103 2.163(12) . ?
Co6 O103 2.163(12) 3_666 ?
Co6 O122 2.29(2) . ?
Co6 O122 2.29(2) 3_666 ?
Co7 O86 2.038(10) 4_565 ?
Co7 O104 2.040(18) . ?
Co7 O40 2.069(9) . ?
Co7 O125 2.14(4) . ?
Co7 K9 3.94(2) 2_545 ?
Co8 O93 1.936(10) . ?
Co8 O94 1.978(10) . ?
Co8 O50 2.075(10) . ?
Co8 O64 2.092(10) . ?
Co8 O35 2.314(10) . ?
Co8 O6 2.338(11) . ?
Co10 O95 1.916(18) . ?
Co10 O104 2.01(2) 2 ?
Co10 O82 2.012(15) . ?
Co10 O118 2.16(3) . ?
Co10 O71 2.391(14) 2 ?
Co10 K9 3.30(2) . ?
K1' K1 2.673(8) . ?
K1' O42 2.694(12) . ?
K1' O8 2.707(10) . ?
K1' O4 2.849(8) . ?
K1' O5 2.903(10) . ?
K1' O45 2.957(9) . ?
K1' O73 2.966(11) . ?
K1' O57 2.983(9) . ?
K1' O30 3.009(11) . ?
K1' O15 3.092(11) . ?
K1' P3 3.396(6) . ?
K1 O58 2.654(11) . ?
K1 O79 2.799(10) . ?
K1 O24 2.823(9) . ?
K1 O7 2.871(9) . ?
K1 O10 2.978(9) . ?
K1 O73 2.986(11) . ?
K1 O45 3.045(10) . ?
K1 O23 3.050(10) . ?
K1 O18 3.098(8) . ?
K1 P2 3.415(6) . ?
K2' O116 2.83(3) . ?
K2' O41 2.850(15) 3_566 ?
K2' K2 2.881(16) . ?
K2' O10 2.919(16) . ?
K2' O68 3.128(17) 3_566 ?
K2' O24 3.270(14) . ?
K2' O47 3.326(14) . ?
K2' W7 3.831(13) 3_566 ?
K2' Li1 4.00(2) 3_566 ?
K2 O105 2.87(2) . ?
K2 O5 2.866(12) . ?
K2 O9 2.886(12) 3_566 ?
K2 O133 2.99(2) 2 ?
K2 O85 3.023(13) 3_566 ?
K2 O8 3.143(14) . ?
K2 O28 3.209(13) . ?
K2 O101 3.229(18) . ?
K2 W8 3.770(9) 3_566 ?
K3 K3' 2.780(17) . ?
K3 O33 2.846(15) . ?
K3 O105 2.90(2) . ?
K3 O57 2.987(15) . ?
K3 O88 3.066(14) . ?
K3 O4 3.308(16) . ?
K3 O26 3.319(16) . ?
K3 O127 3.36(3) . ?
K3 Li1 3.904(16) . ?
K3' O116 2.82(3) . ?
K3' O54 2.842(15) . ?
K3' O7 2.848(14) . ?
K3' O128 3.06(5) 4_566 ?
K3' O81 3.129(15) 4_566 ?
K3' O133 3.19(3) 4_566 ?
K3' O58 3.239(13) . ?
K3' O83 3.241(14) . ?
K3' O131 3.41(2) . ?
K5 O75 2.362(15) . ?
K5 O118 2.76(3) 4_576 ?
K5 O19 2.993(11) . ?
K5 O98 3.301(15) . ?
K5 O32 3.318(14) . ?
K7 O39 2.78(2) . ?
K7 O120 2.85(3) . ?
K7 O70 2.87(3) . ?
K7 O72 3.00(2) . ?
K7 O89 3.11(2) . ?
K7 O109 3.29(3) 4_565 ?
K7 K8 4.49(3) 4_565 ?
K8 O109 2.58(2) . ?
K8 O43 3.06(2) 4_566 ?
K8 O1 3.09(2) 4_566 ?
K8 O117 3.15(3) . ?
K8 O78 3.35(2) 4_566 ?
K8 W18 3.943(19) 4_566 ?
K8 K7 4.49(3) 4_566 ?
K9 O108 2.78(3) . ?
K9 O29 3.02(3) 3_566 ?
K9 O25 3.16(2) . ?
K9 W16 3.87(2) 3_566 ?
K9 Co7 3.94(2) 2 ?
K9 W8 4.03(2) 3_566 ?
Li1 O88 1.892(18) . ?
Li1 O68 1.938(17) . ?
Li1 O94 2.276(16) . ?
Li1 K2' 4.00(2) 3_566 ?
Li2 O81 1.60(2) . ?
Li2 O62 1.77(2) . ?
Li2 W6 2.13(2) 4_565 ?
Li2 O121 2.21(4) . ?
Li2 O130 2.21(3) . ?
Li2 O100 2.68(3) . ?
Li2 Li4 3.29(3) . ?
Li3 O111 1.72(3) . ?
Li3 O106 1.76(2) . ?
Li3 O13 2.34(2) . ?
Li3 O132 2.50(4) . ?
Li3 O112 2.54(2) . ?
Li4 O130 1.48(3) . ?
Li4 O112 1.824(18) . ?
Li4 O63 2.515(18) . ?
Li5 O103 2.03(2) . ?
Li5 O76 2.21(2) 3_666 ?
Li5 O84 2.31(2) . ?
Li6 O126 1.52(4) . ?
Li6 O16 2.008(17) . ?
P1 O33 1.505(8) . ?
P1 O38 1.522(9) . ?
P1 O54 1.523(8) . ?
P1 O6 1.529(9) . ?
P2 O57 1.503(7) . ?
P2 O12 1.548(9) . ?
P2 O7 1.557(8) . ?
P2 O73 1.580(9) . ?
P3 O5 1.537(7) . ?
P3 O10 1.547(9) . ?
P3 O45 1.568(9) . ?
P3 O3 1.574(8) . ?
P4 O41 1.523(9) . ?
P4 O20 1.536(8) . ?
P4 O9 1.537(8) . ?
P4 O35 1.558(9) . ?
O1 K8 3.09(2) 4_565 ?
O9 K2 2.886(12) 3_566 ?
O21 W19 1.911(10) 3_566 ?
O28 W8 1.867(9) 3_566 ?
O29 K9 3.02(3) 3_566 ?
O41 K2' 2.850(15) 3_566 ?
O43 K8 3.06(2) 4_565 ?
O47 W7 1.901(9) 3_566 ?
O52 W16 1.898(10) 3_566 ?
O62 W6 1.714(9) 4_565 ?
O68 K2' 3.128(17) 3_566 ?
O71 Co10 2.391(14) 2_545 ?
O76 Li5 2.21(2) 3_666 ?
O78 K8 3.35(2) 4_565 ?
O81 W6 1.769(9) 4_565 ?
O81 K3' 3.129(15) 4_565 ?
O85 Co3 1.933(10) 4_566 ?
O85 K2 3.023(13) 3_566 ?
O86 Co7 2.038(10) 4_566 ?
O93 O128 1.13(5) 4_566 ?
O93 Co3 2.163(8) 4_566 ?
O104 Co10 2.01(2) 2_545 ?
O109 K7 3.29(3) 4_566 ?
O115 O127 1.44(3) . ?
O118 K5 2.76(3) 4_575 ?
O128 O93 1.13(5) 4_565 ?
O128 O133 1.79(6) . ?
O128 K3' 3.06(5) 4_565 ?
O133 K2 2.99(2) 2_545 ?
O133 K3' 3.19(3) 4_565 ?
